data_1567204
loop_
_publ_author_name
'Keener, Megan'
'Fadaei-Tirani, Farzaneh'
'Scopelliti, Rosario'
'Zivkovic, Ivica'
'Mazzanti, Marinella'

_publ_section_title
;
 Nitrogen activation and cleavage by a multimetallic uranium complex.
;
_journal_issue 27
_journal_name_full 'Chemical science'
_journal_page_first 8025
_journal_page_last 8035
_journal_paper_doi 10.1039/d2sc02997a
_journal_volume 13
_journal_year 2022
_chemical_formula_moiety 'C60 H144 Cs2 N3 O16 Si8 U2, 0.5[C6H14]'
_chemical_formula_sum 'C60 H144 Cs2 N3 O16 Si8 U2'
_chemical_formula_weight 2130.37
_space_group_crystal_system triclinic
_space_group_IT_number 2
_space_group_name_Hall '-P 1'
_space_group_name_H-M_alt 'P -1'
_atom_sites_solution_hydrogens geom
_atom_sites_solution_primary dual
_atom_sites_solution_secondary difmap
_audit_creation_date 2022-01-10
_audit_creation_method
;
Olex2 1.5
(compiled 2021.12.09 svn.r5202d8cf for OlexSys, GUI svn.r6439)
;
_audit_update_record
;
2022-01-11 deposited with the CCDC.	2022-06-22 downloaded from the CCDC.
;
_cell_angle_alpha 94.2273(11)
_cell_angle_beta 97.0402(12)
_cell_angle_gamma 117.4870(16)
_cell_formula_units_Z 2
_cell_length_a 13.7070(2)
_cell_length_b 13.7678(2)
_cell_length_c 29.7454(4)
_cell_measurement_reflns_used 26692
_cell_measurement_temperature 140.00(10)
_cell_measurement_theta_max 74.9390
_cell_measurement_theta_min 3.0000
_cell_volume 4887.79(14)
_computing_cell_refinement 'CrysAlisPro 1.171.41.121a (Rigaku OD, 2021)'
_computing_data_collection 'CrysAlisPro 1.171.41.121a (Rigaku OD, 2021)'
_computing_data_reduction 'CrysAlisPro 1.171.41.121a (Rigaku OD, 2021)'
_computing_molecular_graphics 'Olex2 1.5 (Dolomanov et al., 2009)'
_computing_publication_material 'Olex2 1.5 (Dolomanov et al., 2009)'
_computing_structure_refinement 'ShelXL 2018/3 (Sheldrick, 2015)'
_computing_structure_solution 'ShelXT 2018/2 (Sheldrick, 2015)'
_diffrn_ambient_environment N~2~
_diffrn_ambient_temperature 140.00(10)
_diffrn_detector 'Hybrid Pixel Array Detector'
_diffrn_detector_area_resol_mean 10.0000
_diffrn_detector_type 'HyPix-Arc 150'
_diffrn_measured_fraction_theta_full 0.997
_diffrn_measured_fraction_theta_max 0.942
_diffrn_measurement_details
;
List of Runs (angles in degrees, time in seconds):

  # Type    Start    End  Width  t~exp~   \w     \q     \k     \f   Frames
#--------------------------------------------------------------------------
  1  \w     75.00 119.00   0.50    1.00    --   73.64  30.00 -30.00   88
  2  \w     84.00 109.00   0.50    0.50    --   59.87  30.00-150.00   50
  3  \w     87.00 115.00   0.50    1.00    --   73.64  30.00-120.00   56
  4  \w     83.00 127.00   0.50    1.00    --   81.22  30.00 -90.00   88
  5  \w     39.00 119.00   0.50    1.00    --   71.88  15.00  30.00  160
  6  \w     83.00 130.00   0.50    1.00    --   81.22  30.00  30.00   94
  7  \w     79.00 122.00   0.50    1.00    --   73.64  30.00 120.00   86
  8  \w     64.00 109.00   0.50    0.50    --   59.87  30.00 150.00   90
  9  \w     11.00  37.00   0.50    0.50    --   59.87 -30.00-120.00   52
 10  \w     11.00  37.00   0.50    0.50    --   59.87 -30.00-180.00   52
 11  \w     12.00  37.00   0.50    0.50    --   59.87 -30.00-150.00   50
 12  \w     11.00  37.00   0.50    0.50    --   59.87 -30.00 -90.00   52
 13  \w     11.00  37.00   0.50    0.50    --   59.87 -30.00 -60.00   52
 14  \w     11.00  36.00   0.50    0.50    --   59.87 -30.00   0.00   50
 15  \w     45.00  79.00   0.50    1.00    --   81.22 -95.00 -60.00   68
 16  \w     77.00 112.00   0.50    1.00    --   81.22-125.00-120.00   70
 17  \w     87.00 112.00   0.50    1.00    --   81.22-125.00-180.00   50
 18  \w     35.00  60.00   0.50    1.00    --   81.22-125.00-180.00   50
 19  \w     35.00  74.00   0.50    1.00    --   81.22-125.00-120.00   78
 20  \w     72.00 105.00   0.50    1.00    --   81.22-112.00 -55.00   66
 21  \w     39.00  64.00   0.50    1.00    --   73.64-112.00 -55.00   50
 22  \w     48.00  89.00   0.50    1.00    --   81.22 -95.00-150.00   82
 23  \w     30.00  55.00   0.50    0.50    --   59.87-112.00 -55.00   50
 24  \w     29.00  62.00   0.50    1.00    --   71.88-112.00 -55.00   66
 25  \w     33.00  82.00   0.50    1.00    --   71.88 -95.00   0.00   98
 26  \w     36.00 112.00   0.50    1.00    --   81.22-125.00  60.00  152
 27  \w     86.00 111.00   0.50    1.00    --   81.22-125.00  90.00   50
 28  \w     42.00  78.00   0.50    1.00    --   81.22 -95.00 120.00   72
 29  \w     37.00  83.00   0.50    1.00    --   73.64 -95.00  60.00   92
 30  \w     34.00  83.00   0.50    1.00    --   71.88 -95.00-120.00   98
 31  \w     36.00  71.00   0.50    1.00    --   73.64 -95.00-180.00   70
 32  \w    -62.00 -29.00   0.50    0.50    --  -71.26 112.00  37.00   66
 33  \w    -45.00 -18.00   0.50    0.50    --  -62.28 112.00  37.00   54
 34  \w   -100.00 -33.00   0.50    1.00    --  -76.11 125.00  90.00  134
 35  \w    -89.00 -64.00   0.50    1.00    --  -76.11 112.00  37.00   50
 36  \w   -107.00 -39.00   0.50    1.00    --  -76.11 125.00 -90.00  136
 37  \w   -116.00 -38.00   0.50    0.50    --  -71.26 -15.00 120.00  156
 38  \w   -115.00 -81.00   0.50    1.00    --  -76.11 -30.00  90.00   68
 39  \w   -121.00 -95.00   0.50    0.50    --  -71.26 -30.00  30.00   52
 40  \w   -111.00 -83.00   0.50    1.00    --  -76.11 -30.00   0.00   56
 41  \w   -112.00 -78.00   0.50    1.00    --  -76.11 -30.00-150.00   68
 42  \w   -111.00 -75.00   0.50    1.00    --  -76.11-125.00 -60.00   72
 43  \w   -121.00 -85.00   0.50    1.00    --  -76.11-125.00  30.00   72
;
_diffrn_measurement_device 'four-circle diffractometer'
_diffrn_measurement_device_type 'XtaLAB Synergy R, DW system, HyPix-Arc 150'
_diffrn_measurement_method '\w scans'
_diffrn_orient_matrix_type 'CrysAlisPro convention (1999,Acta A55,543-557)'
_diffrn_orient_matrix_UB_11 -0.0068655000
_diffrn_orient_matrix_UB_12 0.0164041000
_diffrn_orient_matrix_UB_13 0.0510892000
_diffrn_orient_matrix_UB_21 -0.0346308000
_diffrn_orient_matrix_UB_22 0.0897843000
_diffrn_orient_matrix_UB_23 -0.0083674000
_diffrn_orient_matrix_UB_31 -0.1237909000
_diffrn_orient_matrix_UB_32 -0.0890833000
_diffrn_orient_matrix_UB_33 -0.0102043000
_diffrn_radiation_monochromator mirror
_diffrn_radiation_probe x-ray
_diffrn_radiation_type 'Cu K\a'
_diffrn_radiation_wavelength 1.54184
_diffrn_reflns_av_R_equivalents 0.0557
_diffrn_reflns_av_unetI/netI 0.0600
_diffrn_reflns_Laue_measured_fraction_full 0.997
_diffrn_reflns_Laue_measured_fraction_max 0.942
_diffrn_reflns_limit_h_max 16
_diffrn_reflns_limit_h_min -16
_diffrn_reflns_limit_k_max 16
_diffrn_reflns_limit_k_min -16
_diffrn_reflns_limit_l_max 36
_diffrn_reflns_limit_l_min -36
_diffrn_reflns_number 66515
_diffrn_reflns_point_group_measured_fraction_full 0.997
_diffrn_reflns_point_group_measured_fraction_max 0.942
_diffrn_reflns_theta_full 67.684
_diffrn_reflns_theta_max 75.326
_diffrn_reflns_theta_min 3.027
_diffrn_source 'Rotating-anode X-ray tube'
_diffrn_source_type 'Rigaku (Cu) X-ray Source'
_exptl_absorpt_coefficient_mu 16.311
_exptl_absorpt_correction_T_max 1.000
_exptl_absorpt_correction_T_min 0.117
_exptl_absorpt_correction_type gaussian
_exptl_absorpt_process_details
;
CrysAlisPro 1.171.41.121a (Rigaku Oxford Diffraction, 2021)
Numerical absorption correction based on Gaussian integration over
a multifaceted crystal model.
Empirical absorption correction using spherical harmonics
as implemented in SCALE3 ABSPACK scaling algorithm
;
_exptl_crystal_colour 'clear light orange'
_exptl_crystal_density_diffrn 1.448
_exptl_crystal_description plate
_exptl_crystal_F_000 2118
_exptl_crystal_size_max 0.24
_exptl_crystal_size_mid 0.11
_exptl_crystal_size_min 0.02
_refine_diff_density_max 1.934
_refine_diff_density_min -2.385
_refine_diff_density_rms 0.160
_refine_ls_extinction_method none
_refine_ls_goodness_of_fit_ref 1.056
_refine_ls_hydrogen_treatment constr
_refine_ls_matrix_type full
_refine_ls_number_parameters 868
_refine_ls_number_reflns 19075
_refine_ls_number_restraints 1521
_refine_ls_restrained_S_all 1.069
_refine_ls_R_factor_all 0.0591
_refine_ls_R_factor_gt 0.0451
_refine_ls_shift/su_max 0.003
_refine_ls_shift/su_mean 0.000
_refine_ls_structure_factor_coef Fsqd
_refine_ls_weighting_details 'w=1/[\s^2^(Fo^2^)+(0.0537P)^2^+11.0070P] where P=(Fo^2^+2Fc^2^)/3'
_refine_ls_weighting_scheme calc
_refine_ls_wR_factor_gt 0.1071
_refine_ls_wR_factor_ref 0.1116
_reflns_Friedel_coverage 0.000
_reflns_number_gt 15463
_reflns_number_total 19075
_reflns_threshold_expression 'I > 2\s(I)'
_cod_data_source_file d2sc02997a2.cif
_cod_data_source_block mk-538
_cod_depositor_comments
;
The following automatic conversions were performed:

data item '_exptl_absorpt_correction_type' value 'Gaussian' was
changed to 'gaussian' in accordance with the
/home/data/users/saulius/crontab/automatic-downloads/rss-feeds/RSC/lib/dictionaries/cif_core.dic
dictionary named 'cif_core.dic' version 2.4.2 last updated on
2011-04-26.

Automatic conversion script
Id: cif_fix_values 7556 2019-12-06 15:28:31Z antanas 

 Adding full bibliography for 1567201--1567212.cif.
;
_cod_original_cell_volume 4887.77(14)
_cod_database_code 1567204
_shelx_shelxl_version_number 2018/3
_audit_contact_author 'Farzaneh Fadaei Tirani'
_chemical_oxdiff_formula 'C60 H144 Cs2 N3 O16 Si8 U2'
_shelx_space_group_comment
;
The symmetry employed for this shelxl refinement is uniquely defined
by the following loop, which should always be used as a source of
symmetry information in preference to the above space-group names.
They are only intended as comments.
;
_shelx_estimated_absorpt_t_max 0.736
_shelx_estimated_absorpt_t_min 0.111
_olex2_refinement_description
;
1. Fixed Uiso
 At 1.5 times of:
  All C(H,H,H) groups
2. Uiso/Uaniso restraints and constraints
All non-hydrogen atoms have similar U: within 2A with sigma of 0.005 and sigma
for terminal atoms of 0.01 within 2A
3. Rigid body (RIGU) restrains
 All non-hydrogen atoms
 with sigma for 1-2 distances of 0.004 and sigma for 1-3 distances of 0.004
4.a Idealised Me refined as rotating group:
 C2(H2A,H2B,H2C), C3(H3A,H3B,H3C), C4(H4A,H4B,H4C), C6(H6A,H6B,H6C), C7(H7A,
 H7B,H7C), C8(H8A,H8B,H8C), C10(H10A,H10B,H10C), C11(H11A,H11B,H11C), C12(H12A,
 H12B,H12C), C13(H13A,H13B,H13C), C14(H14A,H14B,H14C), C22(H22A,H22B,H22C),
 C23(H23A,H23B,H23C), C24(H24A,H24B,H24C), C26(H26A,H26B,H26C), C27(H27A,H27B,
 H27C), C28(H28A,H28B,H28C), C30(H30A,H30B,H30C), C31(H31A,H31B,H31C), C32(H32A,
 H32B,H32C), C42(H42A,H42B,H42C), C43(H43A,H43B,H43C), C44(H44A,H44B,H44C),
 C46(H46A,H46B,H46C), C47(H47A,H47B,H47C), C48(H48A,H48B,H48C), C50(H50A,H50B,
 H50C), C51(H51A,H51B,H51C), C52(H52A,H52B,H52C), C62(H62A,H62B,H62C), C63(H63A,
 H63B,H63C), C64(H64A,H64B,H64C), C66(H66A,H66B,H66C), C67(H67A,H67B,H67C),
 C68(H68A,H68B,H68C), C70(H70A,H70B,H70C), C71(H71A,H71B,H71C), C72(H72A,H72B,
 H72C), C73(H73A,H73B,H73C), C74(H74A,H74B,H74C), C75(H75A,H75B,H75C), C76(H76A,
 H76B,H76C), C77(H77A,H77B,H77C), C78(H78A,H78B,H78C), C79(H79A,H79B,H79C),
 C80(H80A,H80B,H80C), C81(H81A,H81B,H81C), C82(H82A,H82B,H82C)
;
_smtbx_masks_void_probe_radius 1.2
_smtbx_masks_void_truncation_radius 1.2
_olex2_submission_special_instructions 'No special instructions were received'
_oxdiff_exptl_absorpt_empirical_details
;
Empirical correction (ABSPACK) includes:
- Absorption correction using spherical harmonics
- Frame scaling
- Detector area scaling
- B-factor correction
;
_oxdiff_exptl_absorpt_empirical_full_max 3.399
_oxdiff_exptl_absorpt_empirical_full_min 0.415

loop_
_space_group_symop_operation_xyz
'x, y, z'
'-x, -y, -z'

loop_
_atom_site_label
_atom_site_type_symbol
_atom_site_fract_x
_atom_site_fract_y
_atom_site_fract_z
_atom_site_U_iso_or_equiv
_atom_site_adp_type
_atom_site_occupancy
_atom_site_site_symmetry_order
_atom_site_calc_flag
_atom_site_refinement_flags_posn
_atom_site_refinement_flags_adp
_atom_site_refinement_flags_occupancy
_atom_site_disorder_assembly
_atom_site_disorder_group
U1 U 0.25011(2) 0.19329(2) 0.67551(2) 0.02238(6) Uani 1 1 d . . . . .
U2 U 0.34539(2) 0.30792(2) 0.81453(2) 0.02162(6) Uani 1 1 d . . . . .
Cs1 Cs 0.53305(4) 0.21790(4) 0.76141(2) 0.03352(11) Uani 1 1 d . . . . .
Cs2 Cs 0.50903(4) 0.47129(3) 0.69377(2) 0.03144(10) Uani 1 1 d . . . . .
Si1 Si 0.50535(17) 0.20973(17) 0.63028(6) 0.0312(4) Uani 1 1 d . U . . .
Si2 Si 0.24180(17) 0.43137(16) 0.61934(6) 0.0294(4) Uani 1 1 d . U . . .
Si3 Si 0.63980(16) 0.54501(15) 0.82027(6) 0.0271(4) Uani 1 1 d . U . . .
Si4 Si 0.43521(18) 0.11480(16) 0.86980(7) 0.0320(4) Uani 1 1 d . U . . .
Si5 Si 0.1135(2) -0.09230(18) 0.67669(9) 0.0510(6) Uani 1 1 d . U . . .
Si6 Si -0.03697(19) 0.0003(2) 0.64161(9) 0.0502(6) Uani 1 1 d . U . . .
Si7 Si 0.21867(17) 0.43781(16) 0.87497(7) 0.0313(4) Uani 1 1 d . U . . .
Si8 Si 0.07200(17) 0.19856(18) 0.83388(8) 0.0372(5) Uani 1 1 d . U . . .
O1 O 0.4159(4) 0.2149(4) 0.65835(16) 0.0310(10) Uani 1 1 d . U . . .
O2 O 0.5779(5) 0.1618(5) 0.65945(19) 0.0436(11) Uani 1 1 d . U . . .
O3 O 0.5931(4) 0.3392(4) 0.62750(17) 0.0372(11) Uani 1 1 d . U . . .
O4 O 0.4535(4) 0.1350(5) 0.58036(18) 0.0449(12) Uani 1 1 d . U . . .
O21 O 0.2482(4) 0.3349(4) 0.64398(16) 0.0307(10) Uani 1 1 d . U . . .
O22 O 0.3722(4) 0.5240(4) 0.61982(17) 0.0358(11) Uani 1 1 d . U . . .
O23 O 0.1825(4) 0.3982(5) 0.56605(18) 0.0430(12) Uani 1 1 d . U . . .
O24 O 0.1771(5) 0.4877(4) 0.64436(18) 0.0416(11) Uani 1 1 d . U . . .
O41 O 0.5163(4) 0.4533(4) 0.82081(17) 0.0346(11) Uani 1 1 d . U . . .
O42 O 0.7007(4) 0.4781(4) 0.79763(17) 0.0315(10) Uani 1 1 d . U . . .
O43 O 0.6458(4) 0.6343(4) 0.78559(17) 0.0323(10) Uani 1 1 d . U . . .
O44 O 0.7095(4) 0.6195(4) 0.86890(17) 0.0402(11) Uani 1 1 d . U . . .
O61 O 0.3896(4) 0.1853(4) 0.84285(18) 0.0368(11) Uani 1 1 d . U . . .
O62 O 0.3860(6) -0.0117(5) 0.8458(2) 0.0728(17) Uani 1 1 d . U . . .
O63 O 0.4207(6) 0.1082(5) 0.9224(2) 0.0588(13) Uani 1 1 d . U . . .
O64 O 0.5645(5) 0.1677(6) 0.8636(2) 0.0622(14) Uani 1 1 d . U . . .
N1 N 0.3188(5) 0.2632(5) 0.7453(2) 0.0325(13) Uani 1 1 d . . . . .
N2 N 0.0885(5) 0.0143(5) 0.6637(2) 0.0418(13) Uani 1 1 d . U . . .
N3 N 0.1969(5) 0.3194(5) 0.8445(2) 0.0340(12) Uani 1 1 d . U . . .
C1 C 0.5955(9) 0.0653(8) 0.6536(3) 0.0583(17) Uani 1 1 d . U . . .
C2 C 0.4918(11) -0.0352(9) 0.6553(5) 0.093(3) Uani 1 1 d . U . . .
H2A H 0.463808 -0.025703 0.683212 0.139 Uiso 1 1 calc R U . . .
H2B H 0.506521 -0.098435 0.655534 0.139 Uiso 1 1 calc R U . . .
H2C H 0.435751 -0.048744 0.628433 0.139 Uiso 1 1 calc R U . . .
C3 C 0.6875(10) 0.0875(9) 0.6944(4) 0.074(3) Uani 1 1 d . U . . .
H3A H 0.662033 0.095913 0.723068 0.111 Uiso 1 1 calc R U . . .
H3B H 0.755331 0.155566 0.692518 0.111 Uiso 1 1 calc R U . . .
H3C H 0.703836 0.025262 0.693479 0.111 Uiso 1 1 calc R U . . .
C4 C 0.6367(9) 0.0561(9) 0.6102(3) 0.063(2) Uani 1 1 d . U . . .
H4A H 0.578963 0.042679 0.584035 0.095 Uiso 1 1 calc R U . . .
H4B H 0.653963 -0.005567 0.608890 0.095 Uiso 1 1 calc R U . . .
H4C H 0.704344 0.125070 0.609221 0.095 Uiso 1 1 calc R U . . .
C5 C 0.6933(7) 0.3891(8) 0.6071(3) 0.0457(16) Uani 1 1 d . U . . .
C6 C 0.7901(7) 0.3848(9) 0.6368(3) 0.059(2) Uani 1 1 d . U . . .
H6A H 0.810014 0.431840 0.666305 0.088 Uiso 1 1 calc R U . . .
H6B H 0.854771 0.411345 0.621209 0.088 Uiso 1 1 calc R U . . .
H6C H 0.767531 0.308304 0.641834 0.088 Uiso 1 1 calc R U . . .
C7 C 0.6732(7) 0.3303(9) 0.5587(3) 0.057(2) Uani 1 1 d . U . . .
H7A H 0.653534 0.252568 0.559825 0.085 Uiso 1 1 calc R U . . .
H7B H 0.741216 0.366238 0.545543 0.085 Uiso 1 1 calc R U . . .
H7C H 0.611877 0.334372 0.539728 0.085 Uiso 1 1 calc R U . . .
C8 C 0.7181(8) 0.5085(8) 0.6062(3) 0.061(2) Uani 1 1 d . U . . .
H8A H 0.723100 0.542690 0.637041 0.092 Uiso 1 1 calc R U . . .
H8B H 0.657921 0.510245 0.585283 0.092 Uiso 1 1 calc R U . . .
H8C H 0.789087 0.549600 0.595560 0.092 Uiso 1 1 calc R U . . .
C9 C 0.3645(8) 0.1188(9) 0.5450(3) 0.0581(18) Uani 1 1 d . U . . .
C10 C 0.3915(9) 0.0891(11) 0.5000(3) 0.082(3) Uani 1 1 d . U . . .
H10A H 0.462973 0.148953 0.495505 0.123 Uiso 1 1 calc R U . . .
H10B H 0.332353 0.078584 0.474954 0.123 Uiso 1 1 calc R U . . .
H10C H 0.396583 0.020474 0.500326 0.123 Uiso 1 1 calc R U . . .
C11 C 0.3553(8) 0.2247(10) 0.5424(3) 0.069(2) Uani 1 1 d . U . . .
H11A H 0.331093 0.242639 0.570092 0.103 Uiso 1 1 calc R U . . .
H11B H 0.300563 0.213823 0.515430 0.103 Uiso 1 1 calc R U . . .
H11C H 0.428264 0.285711 0.540110 0.103 Uiso 1 1 calc R U . . .
C12 C 0.2580(9) 0.0300(10) 0.5547(4) 0.090(3) Uani 1 1 d . U . . .
H12A H 0.263192 -0.038441 0.555688 0.135 Uiso 1 1 calc R U . . .
H12B H 0.196165 0.017371 0.530563 0.135 Uiso 1 1 calc R U . . .
H12C H 0.244442 0.052724 0.584330 0.135 Uiso 1 1 calc R U . . .
C13 C 0.7532(10) 0.2484(9) 0.8893(4) 0.083(3) Uani 1 1 d . U . . .
H13A H 0.819568 0.239148 0.888073 0.124 Uiso 1 1 calc R U . . .
H13B H 0.755876 0.278585 0.920613 0.124 Uiso 1 1 calc R U . . .
H13C H 0.751310 0.299393 0.868350 0.124 Uiso 1 1 calc R U . . .
C14 C 0.6671(9) 0.0802(9) 0.8340(4) 0.076(3) Uani 1 1 d . U . . .
H14A H 0.691581 0.130353 0.811234 0.113 Uiso 1 1 calc R U . . .
H14B H 0.596147 0.014665 0.820719 0.113 Uiso 1 1 calc R U . . .
H14C H 0.723712 0.057582 0.843443 0.113 Uiso 1 1 calc R U . . .
C21 C 0.4197(7) 0.6055(7) 0.5894(3) 0.0455(16) Uani 1 1 d . U . . .
C22 C 0.5327(7) 0.6886(7) 0.6158(3) 0.051(2) Uani 1 1 d . U . . .
H22A H 0.578191 0.651871 0.622525 0.077 Uiso 1 1 calc R U . . .
H22B H 0.523838 0.720618 0.644595 0.077 Uiso 1 1 calc R U . . .
H22C H 0.569597 0.747462 0.597601 0.077 Uiso 1 1 calc R U . . .
C23 C 0.4277(8) 0.5478(8) 0.5458(3) 0.061(2) Uani 1 1 d . U . . .
H23A H 0.463098 0.602381 0.525624 0.091 Uiso 1 1 calc R U . . .
H23B H 0.352552 0.492754 0.530153 0.091 Uiso 1 1 calc R U . . .
H23C H 0.472572 0.510739 0.553234 0.091 Uiso 1 1 calc R U . . .
C24 C 0.3478(8) 0.6604(7) 0.5789(3) 0.057(2) Uani 1 1 d . U . . .
H24A H 0.336190 0.689670 0.607683 0.086 Uiso 1 1 calc R U . . .
H24B H 0.275418 0.605958 0.560772 0.086 Uiso 1 1 calc R U . . .
H24C H 0.385167 0.721131 0.561610 0.086 Uiso 1 1 calc R U . . .
C25 C 0.0750(8) 0.3406(8) 0.5382(3) 0.0555(18) Uani 1 1 d . U . . .
C26 C 0.0863(10) 0.3847(11) 0.4938(4) 0.093(4) Uani 1 1 d . U . . .
H26A H 0.099206 0.461247 0.498386 0.140 Uiso 1 1 calc R U . . .
H26B H 0.017581 0.339191 0.471537 0.140 Uiso 1 1 calc R U . . .
H26C H 0.149513 0.382791 0.482383 0.140 Uiso 1 1 calc R U . . .
C27 C -0.0113(9) 0.3494(11) 0.5620(4) 0.087(3) Uani 1 1 d . U . . .
H27A H -0.007943 0.325079 0.592035 0.130 Uiso 1 1 calc R U . . .
H27B H -0.085624 0.302335 0.543549 0.130 Uiso 1 1 calc R U . . .
H27C H 0.003243 0.426450 0.566018 0.130 Uiso 1 1 calc R U . . .
C28 C 0.0466(10) 0.2195(9) 0.5302(4) 0.085(3) Uani 1 1 d . U . . .
H28A H 0.101825 0.211884 0.514357 0.128 Uiso 1 1 calc R U . . .
H28B H -0.027935 0.176172 0.511406 0.128 Uiso 1 1 calc R U . . .
H28C H 0.047567 0.192397 0.559721 0.128 Uiso 1 1 calc R U . . .
C29 C 0.1831(8) 0.5246(8) 0.6911(3) 0.0513(17) Uani 1 1 d . U . . .
C30 C 0.1275(10) 0.5980(10) 0.6910(4) 0.085(3) Uani 1 1 d . U . . .
H30A H 0.169984 0.662950 0.676521 0.128 Uiso 1 1 calc R U . . .
H30B H 0.125786 0.622112 0.722561 0.128 Uiso 1 1 calc R U . . .
H30C H 0.051018 0.556310 0.673780 0.128 Uiso 1 1 calc R U . . .
C31 C 0.1068(10) 0.4273(10) 0.7126(4) 0.086(3) Uani 1 1 d . U . . .
H31A H 0.030881 0.392970 0.694845 0.129 Uiso 1 1 calc R U . . .
H31B H 0.106185 0.453278 0.744111 0.129 Uiso 1 1 calc R U . . .
H31C H 0.134067 0.372888 0.712859 0.129 Uiso 1 1 calc R U . . .
C32 C 0.2941(9) 0.5778(11) 0.7174(4) 0.095(4) Uani 1 1 d . U . . .
H32A H 0.331637 0.534041 0.710728 0.143 Uiso 1 1 calc R U . . .
H32B H 0.290257 0.583586 0.750104 0.143 Uiso 1 1 calc R U . . .
H32C H 0.336178 0.652021 0.709355 0.143 Uiso 1 1 calc R U . . .
C41 C 0.8113(6) 0.5198(7) 0.7858(3) 0.0402(15) Uani 1 1 d . U . . .
C42 C 0.8278(8) 0.4203(7) 0.7760(3) 0.053(2) Uani 1 1 d . U . . .
H42A H 0.772958 0.370904 0.749306 0.079 Uiso 1 1 calc R U . . .
H42B H 0.817708 0.380988 0.802621 0.079 Uiso 1 1 calc R U . . .
H42C H 0.903394 0.444211 0.769684 0.079 Uiso 1 1 calc R U . . .
C43 C 0.9004(7) 0.6030(9) 0.8240(4) 0.077(3) Uani 1 1 d . U . . .
H43A H 0.887868 0.667084 0.829547 0.116 Uiso 1 1 calc R U . . .
H43B H 0.973997 0.627144 0.815369 0.116 Uiso 1 1 calc R U . . .
H43C H 0.897357 0.568917 0.851942 0.116 Uiso 1 1 calc R U . . .
C44 C 0.8110(8) 0.5689(8) 0.7406(3) 0.057(2) Uani 1 1 d . U . . .
H44A H 0.753379 0.511707 0.716558 0.086 Uiso 1 1 calc R U . . .
H44B H 0.884291 0.594859 0.731480 0.086 Uiso 1 1 calc R U . . .
H44C H 0.795222 0.631073 0.745245 0.086 Uiso 1 1 calc R U . . .
C45 C 0.6628(7) 0.7466(6) 0.7932(3) 0.0400(15) Uani 1 1 d . U . . .
C46 C 0.5878(8) 0.7549(7) 0.8253(3) 0.054(2) Uani 1 1 d . U . . .
H46A H 0.510404 0.697899 0.813789 0.081 Uiso 1 1 calc R U . . .
H46B H 0.592265 0.828239 0.826741 0.081 Uiso 1 1 calc R U . . .
H46C H 0.612281 0.743951 0.855952 0.081 Uiso 1 1 calc R U . . .
C47 C 0.7863(7) 0.8253(6) 0.8127(3) 0.056(2) Uani 1 1 d . U . . .
H47A H 0.807120 0.804920 0.841867 0.084 Uiso 1 1 calc R U . . .
H47B H 0.798284 0.901479 0.817822 0.084 Uiso 1 1 calc R U . . .
H47C H 0.832515 0.819975 0.791012 0.084 Uiso 1 1 calc R U . . .
C48 C 0.6310(8) 0.7719(6) 0.7467(3) 0.050(2) Uani 1 1 d . U . . .
H48A H 0.550360 0.726714 0.736110 0.076 Uiso 1 1 calc R U . . .
H48B H 0.671106 0.755066 0.724896 0.076 Uiso 1 1 calc R U . . .
H48C H 0.651111 0.850525 0.749072 0.076 Uiso 1 1 calc R U . . .
C49 C 0.7133(8) 0.6000(7) 0.9156(3) 0.0478(16) Uani 1 1 d . U . . .
C50 C 0.6065(8) 0.5810(8) 0.9316(3) 0.061(2) Uani 1 1 d . U . . .
H50A H 0.615677 0.581658 0.964797 0.091 Uiso 1 1 calc R U . . .
H50B H 0.545484 0.509239 0.916326 0.091 Uiso 1 1 calc R U . . .
H50C H 0.588989 0.639936 0.923929 0.091 Uiso 1 1 calc R U . . .
C51 C 0.7339(8) 0.5028(8) 0.9204(3) 0.058(2) Uani 1 1 d . U . . .
H51A H 0.732728 0.487492 0.952049 0.088 Uiso 1 1 calc R U . . .
H51B H 0.807030 0.519827 0.912635 0.088 Uiso 1 1 calc R U . . .
H51C H 0.675500 0.437720 0.899648 0.088 Uiso 1 1 calc R U . . .
C52 C 0.8130(9) 0.7060(9) 0.9424(3) 0.077(3) Uani 1 1 d . U . . .
H52A H 0.798472 0.768762 0.939457 0.116 Uiso 1 1 calc R U . . .
H52B H 0.880486 0.719258 0.930132 0.116 Uiso 1 1 calc R U . . .
H52C H 0.823637 0.697580 0.974821 0.116 Uiso 1 1 calc R U . . .
C61 C 0.2964(10) -0.1162(8) 0.8515(4) 0.073(2) Uani 1 1 d . U . . .
C62 C 0.2838(11) -0.1928(9) 0.8112(4) 0.089(3) Uani 1 1 d . U . . .
H62A H 0.229500 -0.268388 0.814238 0.134 Uiso 1 1 calc R U . . .
H62B H 0.356062 -0.189371 0.809199 0.134 Uiso 1 1 calc R U . . .
H62C H 0.257331 -0.171404 0.783478 0.134 Uiso 1 1 calc R U . . .
C63 C 0.1921(10) -0.1130(9) 0.8528(5) 0.092(3) Uani 1 1 d . U . . .
H63A H 0.203939 -0.055112 0.877304 0.138 Uiso 1 1 calc R U . . .
H63B H 0.135258 -0.184854 0.858508 0.138 Uiso 1 1 calc R U . . .
H63C H 0.166894 -0.096951 0.823330 0.138 Uiso 1 1 calc R U . . .
C64 C 0.3333(10) -0.1515(9) 0.8955(4) 0.085(3) Uani 1 1 d . U . . .
H64A H 0.339440 -0.101467 0.922164 0.127 Uiso 1 1 calc R U . . .
H64B H 0.406033 -0.148232 0.894734 0.127 Uiso 1 1 calc R U . . .
H64C H 0.277994 -0.227373 0.897658 0.127 Uiso 1 1 calc R U . . .
C65 C 0.4162(10) 0.1779(8) 0.9585(3) 0.0603(18) Uani 1 1 d . U . . .
C66 C 0.3007(10) 0.1702(9) 0.9488(4) 0.078(3) Uani 1 1 d . U . . .
H66A H 0.286650 0.201884 0.976253 0.116 Uiso 1 1 calc R U . . .
H66B H 0.243847 0.092419 0.940121 0.116 Uiso 1 1 calc R U . . .
H66C H 0.297540 0.211412 0.923609 0.116 Uiso 1 1 calc R U . . .
C67 C 0.4272(12) 0.1277(11) 1.0012(4) 0.097(3) Uani 1 1 d . U . . .
H67A H 0.461019 0.079911 0.995764 0.145 Uiso 1 1 calc R U . . .
H67B H 0.352991 0.083867 1.008893 0.145 Uiso 1 1 calc R U . . .
H67C H 0.474524 0.186992 1.026706 0.145 Uiso 1 1 calc R U . . .
C68 C 0.5049(12) 0.2942(10) 0.9638(5) 0.101(4) Uani 1 1 d . U . . .
H68A H 0.493760 0.338655 0.987953 0.152 Uiso 1 1 calc R U . . .
H68B H 0.501578 0.323126 0.934893 0.152 Uiso 1 1 calc R U . . .
H68C H 0.578044 0.297872 0.972234 0.152 Uiso 1 1 calc R U . . .
C69 C 0.6514(9) 0.1395(9) 0.8756(4) 0.0642(18) Uani 1 1 d . U . . .
C70 C 0.6350(10) 0.0717(11) 0.9148(4) 0.092(3) Uani 1 1 d . U . . .
H70A H 0.683240 0.036793 0.915178 0.139 Uiso 1 1 calc R U . . .
H70B H 0.556773 0.014396 0.910593 0.139 Uiso 1 1 calc R U . . .
H70C H 0.654549 0.120309 0.943888 0.139 Uiso 1 1 calc R U . . .
C71 C 0.2639(8) -0.0313(8) 0.7055(4) 0.064(2) Uani 1 1 d . U . . .
H71A H 0.312532 0.015864 0.685834 0.097 Uiso 1 1 calc R U . . .
H71B H 0.281869 -0.091124 0.710743 0.097 Uiso 1 1 calc R U . . .
H71C H 0.275434 0.013050 0.734887 0.097 Uiso 1 1 calc R U . . .
C72 C 0.0865(11) -0.1936(9) 0.6242(4) 0.089(3) Uani 1 1 d . U . . .
H72A H 0.024900 -0.198514 0.601917 0.133 Uiso 1 1 calc R U . . .
H72B H 0.066670 -0.266727 0.633033 0.133 Uiso 1 1 calc R U . . .
H72C H 0.154011 -0.168030 0.610448 0.133 Uiso 1 1 calc R U . . .
C73 C 0.0305(8) -0.1760(7) 0.7176(4) 0.063(3) Uani 1 1 d . U . . .
H73A H 0.041929 -0.127369 0.745718 0.095 Uiso 1 1 calc R U . . .
H73B H 0.054731 -0.230667 0.724994 0.095 Uiso 1 1 calc R U . . .
H73C H -0.048874 -0.214329 0.703801 0.095 Uiso 1 1 calc R U . . .
C74 C -0.0344(7) 0.1369(8) 0.6533(4) 0.062(2) Uani 1 1 d . U . . .
H74A H -0.019613 0.160058 0.686488 0.093 Uiso 1 1 calc R U . . .
H74B H -0.106849 0.129919 0.640071 0.093 Uiso 1 1 calc R U . . .
H74C H 0.024519 0.192336 0.639573 0.093 Uiso 1 1 calc R U . . .
C75 C -0.0788(9) -0.0502(10) 0.5787(4) 0.089(4) Uani 1 1 d . U . . .
H75A H -0.016871 -0.006558 0.563202 0.134 Uiso 1 1 calc R U . . .
H75B H -0.144215 -0.042165 0.566747 0.134 Uiso 1 1 calc R U . . .
H75C H -0.097402 -0.128329 0.573132 0.134 Uiso 1 1 calc R U . . .
C76 C -0.1552(8) -0.0982(9) 0.6672(4) 0.076(3) Uani 1 1 d . U . . .
H76A H -0.157168 -0.170453 0.664612 0.113 Uiso 1 1 calc R U . . .
H76B H -0.225688 -0.106119 0.650864 0.113 Uiso 1 1 calc R U . . .
H76C H -0.145030 -0.069806 0.699563 0.113 Uiso 1 1 calc R U . . .
C77 C 0.3387(7) 0.5562(6) 0.8579(3) 0.0469(19) Uani 1 1 d . U . . .
H77A H 0.404149 0.544045 0.861773 0.070 Uiso 1 1 calc R U . . .
H77B H 0.355988 0.624921 0.877105 0.070 Uiso 1 1 calc R U . . .
H77C H 0.319216 0.561727 0.825678 0.070 Uiso 1 1 calc R U . . .
C78 C 0.2542(8) 0.4415(8) 0.9380(3) 0.050(2) Uani 1 1 d . U . . .
H78A H 0.189054 0.386047 0.948752 0.075 Uiso 1 1 calc R U . . .
H78B H 0.275535 0.515229 0.953898 0.075 Uiso 1 1 calc R U . . .
H78C H 0.316601 0.425320 0.944300 0.075 Uiso 1 1 calc R U . . .
C79 C 0.0994(7) 0.4697(7) 0.8653(3) 0.050(2) Uani 1 1 d . U . . .
H79A H 0.073915 0.461476 0.832285 0.075 Uiso 1 1 calc R U . . .
H79B H 0.124162 0.545805 0.879254 0.075 Uiso 1 1 calc R U . . .
H79C H 0.037883 0.418339 0.879162 0.075 Uiso 1 1 calc R U . . .
C80 C 0.0951(7) 0.0852(7) 0.8074(4) 0.052(2) Uani 1 1 d . U . . .
H80A H 0.123086 0.104170 0.778801 0.078 Uiso 1 1 calc R U . . .
H80B H 0.024363 0.015946 0.800973 0.078 Uiso 1 1 calc R U . . .
H80C H 0.149935 0.076136 0.828608 0.078 Uiso 1 1 calc R U . . .
C81 C -0.0401(7) 0.2058(8) 0.7935(3) 0.053(2) Uani 1 1 d . U . . .
H81A H -0.070550 0.246959 0.809868 0.080 Uiso 1 1 calc R U . . .
H81B H -0.099877 0.130621 0.781532 0.080 Uiso 1 1 calc R U . . .
H81C H -0.008372 0.243430 0.768101 0.080 Uiso 1 1 calc R U . . .
C82 C 0.0138(7) 0.1547(8) 0.8872(3) 0.056(2) Uani 1 1 d . U . . .
H82A H 0.066896 0.142669 0.908074 0.084 Uiso 1 1 calc R U . . .
H82B H -0.057176 0.085808 0.879073 0.084 Uiso 1 1 calc R U . . .
H82C H 0.001117 0.212672 0.902156 0.084 Uiso 1 1 calc R U . . .

loop_
_atom_site_aniso_label
_atom_site_aniso_U_11
_atom_site_aniso_U_22
_atom_site_aniso_U_33
_atom_site_aniso_U_23
_atom_site_aniso_U_13
_atom_site_aniso_U_12
U1 0.01783(12) 0.02290(11) 0.02537(11) 0.00473(8) 0.00467(9) 0.00844(9)
U2 0.02177(12) 0.02559(11) 0.02248(11) 0.00634(8) 0.00774(9) 0.01408(9)
Cs1 0.0322(2) 0.0486(3) 0.0304(2) 0.00893(18) 0.00844(18) 0.0270(2)
Cs2 0.0277(2) 0.0274(2) 0.0350(2) 0.00483(16) 0.00176(18) 0.01045(17)
Si1 0.0330(10) 0.0471(10) 0.0241(9) 0.0055(8) 0.0108(8) 0.0265(9)
Si2 0.0331(10) 0.0359(9) 0.0246(9) 0.0080(7) 0.0042(8) 0.0206(8)
Si3 0.0261(9) 0.0268(8) 0.0269(9) 0.0039(7) 0.0048(7) 0.0112(7)
Si4 0.0419(11) 0.0343(9) 0.0308(9) 0.0152(8) 0.0106(8) 0.0249(8)
Si5 0.0570(14) 0.0292(10) 0.0604(15) 0.0069(10) 0.0197(12) 0.0129(10)
Si6 0.0288(11) 0.0520(13) 0.0526(14) 0.0046(11) 0.0029(10) 0.0063(10)
Si7 0.0324(10) 0.0409(10) 0.0278(9) 0.0039(8) 0.0076(8) 0.0231(9)
Si8 0.0259(10) 0.0454(11) 0.0409(11) 0.0067(9) 0.0112(9) 0.0161(9)
O1 0.031(2) 0.037(2) 0.029(2) 0.0041(18) 0.0102(19) 0.0196(19)
O2 0.053(3) 0.060(3) 0.040(2) 0.007(2) 0.011(2) 0.044(2)
O3 0.034(2) 0.053(2) 0.031(2) 0.0122(19) 0.0148(19) 0.0227(19)
O4 0.042(2) 0.066(3) 0.031(2) -0.008(2) 0.005(2) 0.032(2)
O21 0.032(2) 0.035(2) 0.033(2) 0.0128(18) 0.0052(19) 0.0213(19)
O22 0.036(2) 0.039(2) 0.033(2) 0.0162(18) 0.0071(19) 0.0167(18)
O23 0.042(2) 0.055(2) 0.031(2) 0.009(2) -0.001(2) 0.023(2)
O24 0.048(2) 0.052(2) 0.034(2) 0.005(2) 0.005(2) 0.032(2)
O41 0.030(2) 0.030(2) 0.040(2) 0.0068(19) 0.013(2) 0.0091(18)
O42 0.026(2) 0.033(2) 0.036(2) 0.0069(17) 0.0083(18) 0.0130(17)
O43 0.036(2) 0.0242(19) 0.034(2) 0.0049(17) 0.0049(19) 0.0124(17)
O44 0.046(2) 0.041(2) 0.028(2) 0.0022(18) 0.002(2) 0.018(2)
O61 0.046(3) 0.040(2) 0.039(2) 0.017(2) 0.011(2) 0.031(2)
O62 0.088(3) 0.049(2) 0.064(3) 0.010(2) -0.004(3) 0.022(2)
O63 0.089(3) 0.064(3) 0.042(2) 0.014(2) 0.016(2) 0.051(2)
O64 0.057(3) 0.086(3) 0.066(3) 0.038(3) 0.021(2) 0.046(2)
N1 0.031(3) 0.047(3) 0.033(3) 0.008(3) 0.015(3) 0.028(3)
N2 0.033(2) 0.035(2) 0.049(3) 0.008(2) 0.008(2) 0.009(2)
N3 0.024(2) 0.043(2) 0.033(2) 0.006(2) 0.009(2) 0.0138(19)
C1 0.074(4) 0.071(3) 0.060(3) 0.007(3) 0.020(3) 0.058(3)
C2 0.109(6) 0.075(5) 0.118(8) 0.004(6) 0.046(6) 0.058(5)
C3 0.108(6) 0.094(6) 0.062(5) 0.020(5) 0.017(5) 0.081(5)
C4 0.082(6) 0.091(6) 0.052(5) 0.001(4) 0.013(4) 0.071(5)
C5 0.035(3) 0.070(3) 0.037(3) 0.017(3) 0.018(3) 0.025(3)
C6 0.036(4) 0.094(6) 0.043(4) 0.012(4) 0.012(4) 0.027(4)
C7 0.041(4) 0.097(6) 0.037(4) 0.016(4) 0.020(4) 0.033(4)
C8 0.051(5) 0.073(5) 0.060(5) 0.024(4) 0.030(4) 0.022(4)
C9 0.048(3) 0.090(4) 0.034(3) -0.012(3) 0.003(3) 0.035(3)
C10 0.067(6) 0.126(7) 0.038(4) -0.021(5) 0.003(4) 0.039(5)
C11 0.057(5) 0.119(6) 0.045(5) 0.007(5) 0.002(4) 0.056(5)
C12 0.060(5) 0.112(7) 0.057(6) -0.025(5) -0.001(5) 0.016(5)
C13 0.088(6) 0.085(6) 0.087(7) 0.026(5) 0.015(6) 0.048(5)
C14 0.079(6) 0.086(6) 0.090(6) 0.024(5) 0.004(5) 0.064(5)
C21 0.049(3) 0.045(3) 0.040(3) 0.019(2) 0.008(3) 0.017(2)
C22 0.053(4) 0.044(3) 0.047(4) 0.016(3) 0.007(3) 0.015(3)
C23 0.067(5) 0.068(5) 0.038(4) 0.013(4) 0.010(4) 0.024(4)
C24 0.064(5) 0.051(4) 0.057(5) 0.025(4) 0.005(4) 0.027(4)
C25 0.049(3) 0.073(4) 0.036(3) 0.006(3) -0.006(3) 0.025(3)
C26 0.080(6) 0.118(7) 0.043(5) 0.023(5) -0.016(5) 0.020(6)
C27 0.058(5) 0.127(7) 0.062(6) -0.013(6) -0.001(4) 0.039(5)
C28 0.077(6) 0.078(5) 0.071(6) -0.013(5) -0.010(5) 0.022(5)
C29 0.063(3) 0.064(3) 0.039(3) -0.006(3) 0.006(3) 0.043(3)
C30 0.102(7) 0.103(6) 0.074(6) -0.021(5) 0.002(5) 0.076(5)
C31 0.105(7) 0.090(6) 0.058(5) 0.003(5) 0.034(5) 0.039(5)
C32 0.070(5) 0.127(7) 0.067(6) -0.033(6) -0.009(5) 0.040(5)
C41 0.028(3) 0.047(3) 0.048(3) 0.008(3) 0.014(3) 0.019(2)
C42 0.044(4) 0.063(5) 0.065(5) 0.012(4) 0.019(4) 0.034(4)
C43 0.030(4) 0.088(6) 0.081(6) -0.023(5) 0.007(4) 0.007(4)
C44 0.050(5) 0.065(5) 0.071(5) 0.031(4) 0.036(4) 0.030(4)
C45 0.044(3) 0.024(2) 0.048(3) 0.008(2) 0.010(3) 0.012(2)
C46 0.062(5) 0.033(4) 0.070(5) 0.010(4) 0.024(4) 0.021(4)
C47 0.049(4) 0.029(4) 0.067(5) 0.001(4) 0.009(4) 0.002(3)
C48 0.057(5) 0.032(4) 0.064(5) 0.020(3) 0.012(4) 0.021(3)
C49 0.063(3) 0.054(3) 0.027(3) 0.004(3) 0.001(3) 0.030(3)
C50 0.083(5) 0.076(5) 0.038(4) 0.004(4) 0.015(4) 0.049(4)
C51 0.071(5) 0.065(5) 0.042(4) 0.010(4) -0.001(4) 0.037(4)
C52 0.094(6) 0.071(5) 0.038(5) -0.010(4) -0.012(5) 0.023(5)
C61 0.087(4) 0.047(3) 0.073(4) 0.010(3) -0.008(4) 0.027(3)
C62 0.102(7) 0.072(6) 0.088(6) 0.002(5) -0.010(6) 0.045(5)
C63 0.102(6) 0.058(5) 0.106(7) -0.006(5) -0.005(6) 0.038(5)
C64 0.099(7) 0.062(5) 0.083(6) 0.028(5) 0.005(6) 0.029(5)
C65 0.101(4) 0.060(3) 0.042(3) 0.011(3) 0.022(3) 0.054(3)
C66 0.100(6) 0.084(6) 0.062(6) 0.008(5) 0.019(5) 0.053(5)
C67 0.140(8) 0.103(7) 0.053(5) 0.026(5) 0.012(6) 0.061(6)
C68 0.124(7) 0.077(5) 0.083(7) 0.000(5) 0.032(6) 0.030(6)
C69 0.062(4) 0.087(4) 0.077(4) 0.046(3) 0.020(3) 0.057(3)
C70 0.078(6) 0.125(7) 0.098(6) 0.073(6) 0.020(5) 0.059(5)
C71 0.062(5) 0.047(4) 0.093(6) 0.028(4) 0.025(5) 0.028(4)
C72 0.120(7) 0.054(5) 0.082(6) 0.000(5) 0.021(6) 0.034(5)
C73 0.056(5) 0.037(4) 0.082(6) 0.019(4) 0.019(5) 0.006(4)
C74 0.036(4) 0.074(5) 0.068(5) 0.011(4) 0.003(4) 0.022(4)
C75 0.068(6) 0.091(6) 0.066(6) -0.012(5) -0.021(5) 0.014(5)
C76 0.039(5) 0.073(5) 0.100(7) 0.017(5) 0.013(5) 0.014(4)
C77 0.050(4) 0.042(4) 0.052(5) 0.008(3) 0.009(4) 0.024(3)
C78 0.059(5) 0.064(5) 0.029(4) -0.001(3) 0.004(4) 0.035(4)
C79 0.051(4) 0.059(5) 0.051(5) 0.000(4) 0.002(4) 0.038(4)
C80 0.039(4) 0.040(4) 0.076(5) 0.005(4) 0.022(4) 0.015(3)
C81 0.034(4) 0.072(5) 0.047(4) 0.004(4) 0.005(4) 0.020(4)
C82 0.043(5) 0.065(5) 0.058(5) 0.017(4) 0.023(4) 0.020(4)

loop_
_atom_type_symbol
_atom_type_description
_atom_type_scat_dispersion_real
_atom_type_scat_dispersion_imag
_atom_type_scat_source
C C 0.0181 0.0091 'International Tables Vol C Tables 4.2.6.8 and 6.1.1.4'
H H 0.0000 0.0000 'International Tables Vol C Tables 4.2.6.8 and 6.1.1.4'
Cs Cs -0.7457 7.9052 'International Tables Vol C Tables 4.2.6.8 and 6.1.1.4'
N N 0.0311 0.0180 'International Tables Vol C Tables 4.2.6.8 and 6.1.1.4'
O O 0.0492 0.0322 'International Tables Vol C Tables 4.2.6.8 and 6.1.1.4'
Si Si 0.2541 0.3302 'International Tables Vol C Tables 4.2.6.8 and 6.1.1.4'
U U -4.3638 13.4090 'International Tables Vol C Tables 4.2.6.8 and 6.1.1.4'

loop_
_exptl_crystal_face_index_h
_exptl_crystal_face_index_k
_exptl_crystal_face_index_l
_exptl_crystal_face_perp_dist
0 0 -1 0.0078
0 0 1 0.0078
-1 2 0 0.0602
0 -1 0 0.0478
0 1 0 0.0612
-1 0 0 0.1186
1 0 0 0.1108
1 -2 0 0.0579
-1 1 0 0.0839

loop_
_geom_angle_atom_site_label_1
_geom_angle_atom_site_label_2
_geom_angle_atom_site_label_3
_geom_angle
_geom_angle_site_symmetry_1
_geom_angle_site_symmetry_3
_geom_angle_publ_flag
Cs2 U1 Cs1 64.237(10) . . ?
O1 U1 Cs1 49.93(12) . . ?
O1 U1 Cs2 57.44(12) . . ?
O1 U1 N2 121.1(2) . . ?
O21 U1 Cs1 123.46(12) . . ?
O21 U1 Cs2 59.25(12) . . ?
O21 U1 O1 97.80(17) . . ?
O21 U1 N2 121.9(2) . . ?
N1 U1 Cs1 49.00(15) . . ?
N1 U1 Cs2 65.49(16) . . ?
N1 U1 O1 93.56(19) . . ?
N1 U1 O21 102.8(2) . . ?
N1 U1 N2 114.7(2) . . ?
N2 U1 Cs1 114.65(16) . . ?
N2 U1 Cs2 178.51(17) . . ?
Cs1 U2 Cs2 59.987(9) . . ?
O41 U2 Cs1 70.34(13) . . ?
O41 U2 Cs2 54.39(13) . . ?
O41 U2 N3 123.0(2) . . ?
O61 U2 Cs1 58.46(14) . . ?
O61 U2 Cs2 118.31(14) . . ?
O61 U2 O41 100.32(19) . . ?
O61 U2 N3 113.7(2) . . ?
N1 U2 Cs1 59.49(16) . . ?
N1 U2 Cs2 44.17(17) . . ?
N1 U2 O41 97.0(2) . . ?
N1 U2 O61 103.4(2) . . ?
N1 U2 N3 116.2(2) . . ?
N3 U2 Cs1 166.53(15) . . ?
N3 U2 Cs2 127.36(15) . . ?
U2 Cs1 U1 61.843(8) . . ?
U2 Cs1 Si1 114.39(3) . . ?
U2 Cs1 Si3 56.85(3) . . ?
Si1 Cs1 U1 56.05(3) . . ?
Si1 Cs1 Si3 107.73(4) . . ?
Si3 Cs1 U1 93.88(3) . . ?
Si4 Cs1 U1 105.95(3) . . ?
Si4 Cs1 U2 60.50(3) . . ?
Si4 Cs1 Si1 154.26(5) . . ?
Si4 Cs1 Si3 90.51(4) . . ?
O1 Cs1 U1 32.25(8) . . ?
O1 Cs1 U2 91.24(9) . . ?
O1 Cs1 Si1 23.97(9) . . ?
O1 Cs1 Si3 101.02(9) . . ?
O1 Cs1 Si4 136.48(9) . . ?
O1 Cs1 O2 47.50(13) . . ?
O1 Cs1 O41 98.51(12) . . ?
O2 Cs1 U1 78.04(9) . . ?
O2 Cs1 U2 138.73(9) . . ?
O2 Cs1 Si1 24.69(9) . . ?
O2 Cs1 Si3 121.23(10) . . ?
O2 Cs1 Si4 147.99(10) . . ?
O2 Cs1 O41 134.01(12) . . ?
O41 Cs1 U1 80.91(8) . . ?
O41 Cs1 U2 34.93(7) . . ?
O41 Cs1 Si1 113.55(8) . . ?
O41 Cs1 Si3 21.93(8) . . ?
O41 Cs1 Si4 77.31(8) . . ?
O42 Cs1 U1 107.72(9) . . ?
O42 Cs1 U2 78.00(9) . . ?
O42 Cs1 Si1 101.73(9) . . ?
O42 Cs1 Si3 21.20(9) . . ?
O42 Cs1 Si4 101.54(9) . . ?
O42 Cs1 O1 103.95(12) . . ?
O42 Cs1 O2 107.45(13) . . ?
O42 Cs1 O41 43.07(11) . . ?
O42 Cs1 N1 91.28(14) . . ?
O61 Cs1 U1 85.85(9) . . ?
O61 Cs1 U2 35.93(8) . . ?
O61 Cs1 Si1 141.52(10) . . ?
O61 Cs1 Si3 77.33(9) . . ?
O61 Cs1 Si4 24.79(9) . . ?
O61 Cs1 O1 118.09(12) . . ?
O61 Cs1 O2 155.85(14) . . ?
O61 Cs1 O41 58.99(11) . . ?
O61 Cs1 O42 94.47(13) . . ?
O61 Cs1 N1 62.17(13) . . ?
O64 Cs1 U1 130.96(11) . . ?
O64 Cs1 U2 78.28(12) . . ?
O64 Cs1 Si1 164.59(13) . . ?
O64 Cs1 Si3 86.35(13) . . ?
O64 Cs1 Si4 25.16(12) . . ?
O64 Cs1 O1 161.25(15) . . ?
O64 Cs1 O2 141.07(16) . . ?
O64 Cs1 O41 81.85(15) . . ?
O64 Cs1 O42 89.18(15) . . ?
O64 Cs1 O61 46.33(15) . . ?
O64 Cs1 N1 108.26(16) . . ?
N1 Cs1 U1 29.46(10) . . ?
N1 Cs1 U2 32.68(10) . . ?
N1 Cs1 Si1 82.61(11) . . ?
N1 Cs1 Si3 72.34(11) . . ?
N1 Cs1 Si4 86.01(11) . . ?
N1 Cs1 O1 58.91(13) . . ?
N1 Cs1 O2 106.32(14) . . ?
N1 Cs1 O41 54.63(13) . . ?
U1 Cs2 Si2 60.56(3) . . ?
U1 Cs2 Si3 108.69(3) . . ?
U1 Cs2 O41 85.92(7) . . ?
U1 Cs2 C22 120.69(12) . . ?
Si2 Cs2 C22 62.01(13) . . ?
Si3 Cs2 Si2 137.86(5) . . ?
Si3 Cs2 C22 123.31(14) . . ?
O1 Cs2 U1 37.06(9) . . ?
O1 Cs2 Si2 84.27(9) . . ?
O1 Cs2 Si3 111.44(9) . . ?
O1 Cs2 O3 47.17(12) . . ?
O1 Cs2 O21 63.72(12) . . ?
O1 Cs2 O41 97.84(11) . . ?
O1 Cs2 O42 94.63(11) . . ?
O1 Cs2 N1 57.41(13) . . ?
O1 Cs2 C22 124.51(16) . . ?
O3 Cs2 U1 82.53(9) . . ?
O3 Cs2 Si2 102.09(10) . . ?
O3 Cs2 Si3 117.42(10) . . ?
O3 Cs2 O21 94.99(13) . . ?
O3 Cs2 O41 123.08(12) . . ?
O3 Cs2 O42 92.11(12) . . ?
O3 Cs2 N1 103.04(13) . . ?
O3 Cs2 C22 95.94(17) . . ?
O21 Cs2 U1 36.15(8) . . ?
O21 Cs2 Si2 24.41(8) . . ?
O21 Cs2 Si3 130.50(9) . . ?
O21 Cs2 O41 107.11(11) . . ?
O21 Cs2 O42 140.36(11) . . ?
O21 Cs2 N1 60.69(13) . . ?
O21 Cs2 C22 85.76(15) . . ?
O22 Cs2 U1 83.66(9) . . ?
O22 Cs2 Si2 24.66(9) . . ?
O22 Cs2 Si3 143.03(11) . . ?
O22 Cs2 O1 99.34(13) . . ?
O22 Cs2 O3 98.35(14) . . ?
O22 Cs2 O21 48.18(12) . . ?
O22 Cs2 O41 135.38(13) . . ?
O22 Cs2 O42 165.97(12) . . ?
O22 Cs2 O43 122.77(13) . . ?
O22 Cs2 N1 106.76(13) . . ?
O22 Cs2 C22 37.60(15) . . ?
O41 Cs2 Si2 119.53(8) . . ?
O41 Cs2 Si3 23.98(8) . . ?
O41 Cs2 C22 136.44(16) . . ?
O42 Cs2 U1 107.08(7) . . ?
O42 Cs2 Si2 159.13(8) . . ?
O42 Cs2 Si3 25.30(8) . . ?
O42 Cs2 O41 39.86(11) . . ?
O42 Cs2 C22 132.18(14) . . ?
O43 Cs2 U1 129.45(9) . . ?
O43 Cs2 Si2 129.47(10) . . ?
O43 Cs2 Si3 25.10(9) . . ?
O43 Cs2 O1 136.16(12) . . ?
O43 Cs2 O3 127.08(13) . . ?
O43 Cs2 O21 136.65(13) . . ?
O43 Cs2 O41 44.26(11) . . ?
O43 Cs2 O42 43.33(11) . . ?
O43 Cs2 N1 95.79(13) . . ?
O43 Cs2 C22 98.21(16) . . ?
N1 Cs2 U1 33.78(10) . . ?
N1 Cs2 Si2 82.21(10) . . ?
N1 Cs2 Si3 75.46(10) . . ?
N1 Cs2 O41 52.20(12) . . ?
N1 Cs2 O42 79.71(12) . . ?
N1 Cs2 C22 142.36(17) . . ?
Cs1 Si1 Cs2 66.65(3) . . ?
O1 Si1 Cs1 56.69(18) . . ?
O1 Si1 Cs2 51.78(18) . . ?
O1 Si1 O2 109.9(3) . . ?
O1 Si1 O3 105.4(3) . . ?
O1 Si1 O4 114.9(3) . . ?
O2 Si1 Cs1 57.1(2) . . ?
O2 Si1 Cs2 115.0(2) . . ?
O2 Si1 O3 106.0(3) . . ?
O3 Si1 Cs1 100.20(19) . . ?
O3 Si1 Cs2 54.03(19) . . ?
O4 Si1 Cs1 147.2(2) . . ?
O4 Si1 Cs2 137.0(2) . . ?
O4 Si1 O2 107.9(3) . . ?
O4 Si1 O3 112.4(3) . . ?
O21 Si2 Cs2 57.55(18) . . ?
O21 Si2 O22 105.8(3) . . ?
O21 Si2 O23 116.4(3) . . ?
O21 Si2 O24 113.5(3) . . ?
O22 Si2 Cs2 50.86(17) . . ?
O23 Si2 Cs2 139.4(2) . . ?
O23 Si2 O22 105.3(3) . . ?
O23 Si2 O24 105.2(3) . . ?
O24 Si2 Cs2 113.8(2) . . ?
O24 Si2 O22 110.4(3) . . ?
Cs2 Si3 Cs1 64.31(3) . . ?
O41 Si3 Cs1 60.7(2) . . ?
O41 Si3 Cs2 77.6(2) . . ?
O41 Si3 O42 105.5(3) . . ?
O41 Si3 O43 112.9(3) . . ?
O41 Si3 O44 115.6(3) . . ?
O42 Si3 Cs1 44.90(16) . . ?
O42 Si3 Cs2 75.97(18) . . ?
O43 Si3 Cs1 117.66(18) . . ?
O43 Si3 Cs2 54.66(17) . . ?
O43 Si3 O42 105.0(3) . . ?
O44 Si3 Cs1 135.2(2) . . ?
O44 Si3 Cs2 159.5(2) . . ?
O44 Si3 O42 112.7(3) . . ?
O44 Si3 O43 104.9(3) . . ?
O61 Si4 Cs1 58.5(2) . . ?
O61 Si4 O62 114.6(3) . . ?
O61 Si4 O63 117.3(3) . . ?
O61 Si4 O64 103.9(3) . . ?
O62 Si4 Cs1 90.4(3) . . ?
O62 Si4 O64 101.6(4) . . ?
O63 Si4 Cs1 162.8(3) . . ?
O63 Si4 O62 105.8(4) . . ?
O63 Si4 O64 112.6(4) . . ?
O64 Si4 Cs1 57.0(2) . . ?
N2 Si5 C71 108.1(4) . . ?
N2 Si5 C72 112.5(5) . . ?
N2 Si5 C73 115.2(4) . . ?
C71 Si5 C72 109.4(6) . . ?
C73 Si5 C71 105.3(5) . . ?
C73 Si5 C72 106.1(5) . . ?
N2 Si6 C74 108.9(4) . . ?
N2 Si6 C75 113.4(5) . . ?
N2 Si6 C76 114.6(4) . . ?
C75 Si6 C74 109.4(5) . . ?
C76 Si6 C74 105.3(5) . . ?
C76 Si6 C75 104.9(5) . . ?
N3 Si7 C77 108.8(4) . . ?
N3 Si7 C78 112.5(4) . . ?
N3 Si7 C79 115.0(4) . . ?
C77 Si7 C78 107.5(4) . . ?
C77 Si7 C79 105.4(4) . . ?
C78 Si7 C79 107.3(4) . . ?
N3 Si8 C80 108.6(3) . . ?
N3 Si8 C81 113.5(4) . . ?
N3 Si8 C82 113.1(4) . . ?
C80 Si8 C81 107.4(5) . . ?
C80 Si8 C82 107.2(4) . . ?
C81 Si8 C82 106.7(4) . . ?
U1 O1 Cs1 97.81(15) . . ?
U1 O1 Cs2 85.50(14) . . ?
Cs2 O1 Cs1 82.85(11) . . ?
Si1 O1 U1 160.8(3) . . ?
Si1 O1 Cs1 99.3(2) . . ?
Si1 O1 Cs2 105.2(2) . . ?
Si1 O2 Cs1 98.2(2) . . ?
C1 O2 Cs1 114.3(5) . . ?
C1 O2 Si1 136.4(6) . . ?
Si1 O3 Cs2 101.7(2) . . ?
C5 O3 Cs2 125.8(5) . . ?
C5 O3 Si1 132.0(5) . . ?
C9 O4 Si1 133.4(6) . . ?
U1 O21 Cs2 84.59(14) . . ?
Si2 O21 U1 177.0(3) . . ?
Si2 O21 Cs2 98.0(2) . . ?
Si2 O22 Cs2 104.5(2) . . ?
C21 O22 Cs2 124.7(4) . . ?
C21 O22 Si2 130.4(5) . . ?
C25 O23 Si2 140.7(6) . . ?
C29 O24 Si2 132.6(5) . . ?
U2 O41 Cs1 74.73(13) . . ?
U2 O41 Cs2 96.89(16) . . ?
Cs1 O41 Cs2 69.57(9) . . ?
Si3 O41 U2 171.9(3) . . ?
Si3 O41 Cs1 97.3(2) . . ?
Si3 O41 Cs2 78.41(19) . . ?
Cs1 O42 Cs2 74.72(9) . . ?
Si3 O42 Cs1 113.9(2) . . ?
Si3 O42 Cs2 78.73(18) . . ?
C41 O42 Cs1 115.1(4) . . ?
C41 O42 Cs2 107.0(4) . . ?
C41 O42 Si3 130.4(5) . . ?
Si3 O43 Cs2 100.2(2) . . ?
C45 O43 Cs2 122.6(4) . . ?
C45 O43 Si3 132.9(5) . . ?
C49 O44 Si3 134.8(5) . . ?
U2 O61 Cs1 85.61(15) . . ?
Si4 O61 U2 170.2(3) . . ?
Si4 O61 Cs1 96.7(2) . . ?
C61 O62 Si4 134.6(8) . . ?
C65 O63 Si4 135.9(6) . . ?
Si4 O64 Cs1 97.9(3) . . ?
C69 O64 Cs1 115.6(6) . . ?
C69 O64 Si4 134.0(6) . . ?
U1 N1 Cs1 101.5(2) . . ?
U1 N1 Cs2 80.73(17) . . ?
U2 N1 U1 166.0(3) . . ?
U2 N1 Cs1 87.83(19) . . ?
U2 N1 Cs2 111.7(2) . . ?
Cs1 N1 Cs2 78.66(12) . . ?
Si5 N2 U1 115.5(3) . . ?
Si6 N2 U1 119.5(3) . . ?
Si6 N2 Si5 125.0(4) . . ?
Si7 N3 U2 120.6(3) . . ?
Si7 N3 Si8 124.5(4) . . ?
Si8 N3 U2 114.9(3) . . ?
O2 C1 C2 109.8(8) . . ?
O2 C1 C3 103.9(8) . . ?
O2 C1 C4 112.0(8) . . ?
C2 C1 C3 111.3(10) . . ?
C2 C1 C4 110.8(10) . . ?
C4 C1 C3 108.9(8) . . ?
C1 C2 H2A 109.5 . . ?
C1 C2 H2B 109.5 . . ?
C1 C2 H2C 109.5 . . ?
H2A C2 H2B 109.5 . . ?
H2A C2 H2C 109.5 . . ?
H2B C2 H2C 109.5 . . ?
C1 C3 H3A 109.5 . . ?
C1 C3 H3B 109.5 . . ?
C1 C3 H3C 109.5 . . ?
H3A C3 H3B 109.5 . . ?
H3A C3 H3C 109.5 . . ?
H3B C3 H3C 109.5 . . ?
C1 C4 H4A 109.5 . . ?
C1 C4 H4B 109.5 . . ?
C1 C4 H4C 109.5 . . ?
H4A C4 H4B 109.5 . . ?
H4A C4 H4C 109.5 . . ?
H4B C4 H4C 109.5 . . ?
O3 C5 C6 110.1(7) . . ?
O3 C5 C7 111.0(7) . . ?
O3 C5 C8 104.8(7) . . ?
C7 C5 C6 109.8(8) . . ?
C8 C5 C6 110.4(8) . . ?
C8 C5 C7 110.6(8) . . ?
C5 C6 H6A 109.5 . . ?
C5 C6 H6B 109.5 . . ?
C5 C6 H6C 109.5 . . ?
H6A C6 H6B 109.5 . . ?
H6A C6 H6C 109.5 . . ?
H6B C6 H6C 109.5 . . ?
C5 C7 H7A 109.5 . . ?
C5 C7 H7B 109.5 . . ?
C5 C7 H7C 109.5 . . ?
H7A C7 H7B 109.5 . . ?
H7A C7 H7C 109.5 . . ?
H7B C7 H7C 109.5 . . ?
C5 C8 H8A 109.5 . . ?
C5 C8 H8B 109.5 . . ?
C5 C8 H8C 109.5 . . ?
H8A C8 H8B 109.5 . . ?
H8A C8 H8C 109.5 . . ?
H8B C8 H8C 109.5 . . ?
O4 C9 C10 107.5(8) . . ?
O4 C9 C11 111.6(8) . . ?
O4 C9 C12 108.5(9) . . ?
C10 C9 C11 107.4(9) . . ?
C12 C9 C10 112.5(9) . . ?
C12 C9 C11 109.4(9) . . ?
C9 C10 H10A 109.5 . . ?
C9 C10 H10B 109.5 . . ?
C9 C10 H10C 109.5 . . ?
H10A C10 H10B 109.5 . . ?
H10A C10 H10C 109.5 . . ?
H10B C10 H10C 109.5 . . ?
C9 C11 H11A 109.5 . . ?
C9 C11 H11B 109.5 . . ?
C9 C11 H11C 109.5 . . ?
H11A C11 H11B 109.5 . . ?
H11A C11 H11C 109.5 . . ?
H11B C11 H11C 109.5 . . ?
C9 C12 H12A 109.5 . . ?
C9 C12 H12B 109.5 . . ?
C9 C12 H12C 109.5 . . ?
H12A C12 H12B 109.5 . . ?
H12A C12 H12C 109.5 . . ?
H12B C12 H12C 109.5 . . ?
H13A C13 H13B 109.5 . . ?
H13A C13 H13C 109.5 . . ?
H13B C13 H13C 109.5 . . ?
C69 C13 H13A 109.5 . . ?
C69 C13 H13B 109.5 . . ?
C69 C13 H13C 109.5 . . ?
H14A C14 H14B 109.5 . . ?
H14A C14 H14C 109.5 . . ?
H14B C14 H14C 109.5 . . ?
C69 C14 H14A 109.5 . . ?
C69 C14 H14B 109.5 . . ?
C69 C14 H14C 109.5 . . ?
O22 C21 C22 104.6(6) . . ?
O22 C21 C23 108.7(7) . . ?
O22 C21 C24 110.2(7) . . ?
C22 C21 C23 112.2(8) . . ?
C22 C21 C24 110.3(8) . . ?
C24 C21 C23 110.6(8) . . ?
Cs2 C22 H22A 48.0 . . ?
Cs2 C22 H22B 78.0 . . ?
Cs2 C22 H22C 156.4 . . ?
C21 C22 Cs2 87.8(4) . . ?
C21 C22 H22A 109.5 . . ?
C21 C22 H22B 109.5 . . ?
C21 C22 H22C 109.5 . . ?
H22A C22 H22B 109.5 . . ?
H22A C22 H22C 109.5 . . ?
H22B C22 H22C 109.5 . . ?
C21 C23 H23A 109.5 . . ?
C21 C23 H23B 109.5 . . ?
C21 C23 H23C 109.5 . . ?
H23A C23 H23B 109.5 . . ?
H23A C23 H23C 109.5 . . ?
H23B C23 H23C 109.5 . . ?
C21 C24 H24A 109.5 . . ?
C21 C24 H24B 109.5 . . ?
C21 C24 H24C 109.5 . . ?
H24A C24 H24B 109.5 . . ?
H24A C24 H24C 109.5 . . ?
H24B C24 H24C 109.5 . . ?
O23 C25 C26 106.3(8) . . ?
O23 C25 C27 111.1(8) . . ?
O23 C25 C28 106.6(8) . . ?
C26 C25 C27 115.2(10) . . ?
C26 C25 C28 109.1(10) . . ?
C27 C25 C28 108.2(10) . . ?
C25 C26 H26A 109.5 . . ?
C25 C26 H26B 109.5 . . ?
C25 C26 H26C 109.5 . . ?
H26A C26 H26B 109.5 . . ?
H26A C26 H26C 109.5 . . ?
H26B C26 H26C 109.5 . . ?
C25 C27 H27A 109.5 . . ?
C25 C27 H27B 109.5 . . ?
C25 C27 H27C 109.5 . . ?
H27A C27 H27B 109.5 . . ?
H27A C27 H27C 109.5 . . ?
H27B C27 H27C 109.5 . . ?
C25 C28 H28A 109.5 . . ?
C25 C28 H28B 109.5 . . ?
C25 C28 H28C 109.5 . . ?
H28A C28 H28B 109.5 . . ?
H28A C28 H28C 109.5 . . ?
H28B C28 H28C 109.5 . . ?
O24 C29 C30 106.5(8) . . ?
O24 C29 C31 109.1(8) . . ?
O24 C29 C32 114.0(9) . . ?
C31 C29 C30 103.3(9) . . ?
C32 C29 C30 113.1(9) . . ?
C32 C29 C31 110.2(10) . . ?
C29 C30 H30A 109.5 . . ?
C29 C30 H30B 109.5 . . ?
C29 C30 H30C 109.5 . . ?
H30A C30 H30B 109.5 . . ?
H30A C30 H30C 109.5 . . ?
H30B C30 H30C 109.5 . . ?
C29 C31 H31A 109.5 . . ?
C29 C31 H31B 109.5 . . ?
C29 C31 H31C 109.5 . . ?
H31A C31 H31B 109.5 . . ?
H31A C31 H31C 109.5 . . ?
H31B C31 H31C 109.5 . . ?
C29 C32 H32A 109.5 . . ?
C29 C32 H32B 109.5 . . ?
C29 C32 H32C 109.5 . . ?
H32A C32 H32B 109.5 . . ?
H32A C32 H32C 109.5 . . ?
H32B C32 H32C 109.5 . . ?
O42 C41 C42 105.9(6) . . ?
O42 C41 C43 111.7(7) . . ?
O42 C41 C44 108.3(7) . . ?
C42 C41 C43 111.2(8) . . ?
C42 C41 C44 107.3(8) . . ?
C43 C41 C44 112.1(8) . . ?
C41 C42 H42A 109.5 . . ?
C41 C42 H42B 109.5 . . ?
C41 C42 H42C 109.5 . . ?
H42A C42 H42B 109.5 . . ?
H42A C42 H42C 109.5 . . ?
H42B C42 H42C 109.5 . . ?
C41 C43 H43A 109.5 . . ?
C41 C43 H43B 109.5 . . ?
C41 C43 H43C 109.5 . . ?
H43A C43 H43B 109.5 . . ?
H43A C43 H43C 109.5 . . ?
H43B C43 H43C 109.5 . . ?
C41 C44 H44A 109.5 . . ?
C41 C44 H44B 109.5 . . ?
C41 C44 H44C 109.5 . . ?
H44A C44 H44B 109.5 . . ?
H44A C44 H44C 109.5 . . ?
H44B C44 H44C 109.5 . . ?
O43 C45 C46 110.4(6) . . ?
O43 C45 C47 109.2(7) . . ?
O43 C45 C48 106.0(6) . . ?
C46 C45 C47 111.2(7) . . ?
C48 C45 C46 109.8(8) . . ?
C48 C45 C47 110.3(7) . . ?
C45 C46 H46A 109.5 . . ?
C45 C46 H46B 109.5 . . ?
C45 C46 H46C 109.5 . . ?
H46A C46 H46B 109.5 . . ?
H46A C46 H46C 109.5 . . ?
H46B C46 H46C 109.5 . . ?
C45 C47 H47A 109.5 . . ?
C45 C47 H47B 109.5 . . ?
C45 C47 H47C 109.5 . . ?
H47A C47 H47B 109.5 . . ?
H47A C47 H47C 109.5 . . ?
H47B C47 H47C 109.5 . . ?
C45 C48 H48A 109.5 . . ?
C45 C48 H48B 109.5 . . ?
C45 C48 H48C 109.5 . . ?
H48A C48 H48B 109.5 . . ?
H48A C48 H48C 109.5 . . ?
H48B C48 H48C 109.5 . . ?
O44 C49 C50 110.6(7) . . ?
O44 C49 C51 109.8(7) . . ?
O44 C49 C52 104.4(7) . . ?
C50 C49 C52 110.9(8) . . ?
C51 C49 C50 111.0(8) . . ?
C51 C49 C52 110.0(8) . . ?
C49 C50 H50A 109.5 . . ?
C49 C50 H50B 109.5 . . ?
C49 C50 H50C 109.5 . . ?
H50A C50 H50B 109.5 . . ?
H50A C50 H50C 109.5 . . ?
H50B C50 H50C 109.5 . . ?
C49 C51 H51A 109.5 . . ?
C49 C51 H51B 109.5 . . ?
C49 C51 H51C 109.5 . . ?
H51A C51 H51B 109.5 . . ?
H51A C51 H51C 109.5 . . ?
H51B C51 H51C 109.5 . . ?
C49 C52 H52A 109.5 . . ?
C49 C52 H52B 109.5 . . ?
C49 C52 H52C 109.5 . . ?
H52A C52 H52B 109.5 . . ?
H52A C52 H52C 109.5 . . ?
H52B C52 H52C 109.5 . . ?
O62 C61 C62 104.2(10) . . ?
O62 C61 C63 112.8(9) . . ?
O62 C61 C64 108.3(9) . . ?
C62 C61 C64 110.0(10) . . ?
C63 C61 C62 110.1(10) . . ?
C63 C61 C64 111.1(12) . . ?
C61 C62 H62A 109.5 . . ?
C61 C62 H62B 109.5 . . ?
C61 C62 H62C 109.5 . . ?
H62A C62 H62B 109.5 . . ?
H62A C62 H62C 109.5 . . ?
H62B C62 H62C 109.5 . . ?
C61 C63 H63A 109.5 . . ?
C61 C63 H63B 109.5 . . ?
C61 C63 H63C 109.5 . . ?
H63A C63 H63B 109.5 . . ?
H63A C63 H63C 109.5 . . ?
H63B C63 H63C 109.5 . . ?
C61 C64 H64A 109.5 . . ?
C61 C64 H64B 109.5 . . ?
C61 C64 H64C 109.5 . . ?
H64A C64 H64B 109.5 . . ?
H64A C64 H64C 109.5 . . ?
H64B C64 H64C 109.5 . . ?
O63 C65 C66 106.6(9) . . ?
O63 C65 C67 105.3(8) . . ?
O63 C65 C68 113.8(9) . . ?
C67 C65 C66 109.8(10) . . ?
C68 C65 C66 110.7(10) . . ?
C68 C65 C67 110.4(10) . . ?
C65 C66 H66A 109.5 . . ?
C65 C66 H66B 109.5 . . ?
C65 C66 H66C 109.5 . . ?
H66A C66 H66B 109.5 . . ?
H66A C66 H66C 109.5 . . ?
H66B C66 H66C 109.5 . . ?
C65 C67 H67A 109.5 . . ?
C65 C67 H67B 109.5 . . ?
C65 C67 H67C 109.5 . . ?
H67A C67 H67B 109.5 . . ?
H67A C67 H67C 109.5 . . ?
H67B C67 H67C 109.5 . . ?
C65 C68 H68A 109.5 . . ?
C65 C68 H68B 109.5 . . ?
C65 C68 H68C 109.5 . . ?
H68A C68 H68B 109.5 . . ?
H68A C68 H68C 109.5 . . ?
H68B C68 H68C 109.5 . . ?
O64 C69 C13 103.7(8) . . ?
O64 C69 C14 110.8(9) . . ?
O64 C69 C70 114.0(9) . . ?
C13 C69 C14 107.7(10) . . ?
C13 C69 C70 110.0(10) . . ?
C70 C69 C14 110.2(10) . . ?
C69 C70 H70A 109.5 . . ?
C69 C70 H70B 109.5 . . ?
C69 C70 H70C 109.5 . . ?
H70A C70 H70B 109.5 . . ?
H70A C70 H70C 109.5 . . ?
H70B C70 H70C 109.5 . . ?
Si5 C71 H71A 109.5 . . ?
Si5 C71 H71B 109.5 . . ?
Si5 C71 H71C 109.5 . . ?
H71A C71 H71B 109.5 . . ?
H71A C71 H71C 109.5 . . ?
H71B C71 H71C 109.5 . . ?
Si5 C72 H72A 109.5 . . ?
Si5 C72 H72B 109.5 . . ?
Si5 C72 H72C 109.5 . . ?
H72A C72 H72B 109.5 . . ?
H72A C72 H72C 109.5 . . ?
H72B C72 H72C 109.5 . . ?
Si5 C73 H73A 109.5 . . ?
Si5 C73 H73B 109.5 . . ?
Si5 C73 H73C 109.5 . . ?
H73A C73 H73B 109.5 . . ?
H73A C73 H73C 109.5 . . ?
H73B C73 H73C 109.5 . . ?
Si6 C74 H74A 109.5 . . ?
Si6 C74 H74B 109.5 . . ?
Si6 C74 H74C 109.5 . . ?
H74A C74 H74B 109.5 . . ?
H74A C74 H74C 109.5 . . ?
H74B C74 H74C 109.5 . . ?
Si6 C75 H75A 109.5 . . ?
Si6 C75 H75B 109.5 . . ?
Si6 C75 H75C 109.5 . . ?
H75A C75 H75B 109.5 . . ?
H75A C75 H75C 109.5 . . ?
H75B C75 H75C 109.5 . . ?
Si6 C76 H76A 109.5 . . ?
Si6 C76 H76B 109.5 . . ?
Si6 C76 H76C 109.5 . . ?
H76A C76 H76B 109.5 . . ?
H76A C76 H76C 109.5 . . ?
H76B C76 H76C 109.5 . . ?
Si7 C77 H77A 109.5 . . ?
Si7 C77 H77B 109.5 . . ?
Si7 C77 H77C 109.5 . . ?
H77A C77 H77B 109.5 . . ?
H77A C77 H77C 109.5 . . ?
H77B C77 H77C 109.5 . . ?
Si7 C78 H78A 109.5 . . ?
Si7 C78 H78B 109.5 . . ?
Si7 C78 H78C 109.5 . . ?
H78A C78 H78B 109.5 . . ?
H78A C78 H78C 109.5 . . ?
H78B C78 H78C 109.5 . . ?
Si7 C79 H79A 109.5 . . ?
Si7 C79 H79B 109.5 . . ?
Si7 C79 H79C 109.5 . . ?
H79A C79 H79B 109.5 . . ?
H79A C79 H79C 109.5 . . ?
H79B C79 H79C 109.5 . . ?
Si8 C80 H80A 109.5 . . ?
Si8 C80 H80B 109.5 . . ?
Si8 C80 H80C 109.5 . . ?
H80A C80 H80B 109.5 . . ?
H80A C80 H80C 109.5 . . ?
H80B C80 H80C 109.5 . . ?
Si8 C81 H81A 109.5 . . ?
Si8 C81 H81B 109.5 . . ?
Si8 C81 H81C 109.5 . . ?
H81A C81 H81B 109.5 . . ?
H81A C81 H81C 109.5 . . ?
H81B C81 H81C 109.5 . . ?
Si8 C82 H82A 109.5 . . ?
Si8 C82 H82B 109.5 . . ?
Si8 C82 H82C 109.5 . . ?
H82A C82 H82B 109.5 . . ?
H82A C82 H82C 109.5 . . ?
H82B C82 H82C 109.5 . . ?

loop_
_geom_bond_atom_site_label_1
_geom_bond_atom_site_label_2
_geom_bond_distance
_geom_bond_site_symmetry_2
_geom_bond_publ_flag
U1 Cs1 4.2326(5) . ?
U1 Cs2 3.7712(5) . ?
U1 O1 2.280(5) . ?
U1 O21 2.235(4) . ?
U1 N1 2.124(6) . ?
U1 N2 2.397(6) . ?
U2 Cs1 3.7815(5) . ?
U2 Cs2 4.6372(5) . ?
U2 O41 2.245(5) . ?
U2 O61 2.226(5) . ?
U2 N1 2.043(6) . ?
U2 N3 2.383(6) . ?
Cs1 Si1 3.8606(19) . ?
Cs1 Si3 4.1970(19) . ?
Cs1 Si4 3.766(2) . ?
Cs1 O1 3.270(5) . ?
Cs1 O2 3.275(5) . ?
Cs1 O41 3.691(5) . ?
Cs1 O42 3.240(5) . ?
Cs1 O61 3.232(5) . ?
Cs1 O64 3.188(6) . ?
Cs1 N1 3.260(6) . ?
Cs2 Si2 3.820(2) . ?
Cs2 Si3 3.8088(19) . ?
Cs2 O1 3.188(5) . ?
Cs2 O3 3.238(5) . ?
Cs2 O21 3.256(5) . ?
Cs2 O22 3.060(5) . ?
Cs2 O41 3.797(5) . ?
Cs2 O42 3.768(5) . ?
Cs2 O43 3.157(5) . ?
Cs2 N1 3.477(6) . ?
Cs2 C22 3.840(8) . ?
Si1 O1 1.590(5) . ?
Si1 O2 1.629(5) . ?
Si1 O3 1.643(6) . ?
Si1 O4 1.615(5) . ?
Si2 O21 1.595(5) . ?
Si2 O22 1.646(5) . ?
Si2 O23 1.618(5) . ?
Si2 O24 1.629(6) . ?
Si3 O41 1.580(5) . ?
Si3 O42 1.660(5) . ?
Si3 O43 1.642(5) . ?
Si3 O44 1.611(5) . ?
Si4 O61 1.590(5) . ?
Si4 O62 1.616(7) . ?
Si4 O63 1.604(6) . ?
Si4 O64 1.616(7) . ?
Si5 N2 1.713(7) . ?
Si5 C71 1.885(10) . ?
Si5 C72 1.893(11) . ?
Si5 C73 1.855(9) . ?
Si6 N2 1.682(7) . ?
Si6 C74 1.870(11) . ?
Si6 C75 1.869(11) . ?
Si6 C76 1.863(10) . ?
Si7 N3 1.684(7) . ?
Si7 C77 1.864(8) . ?
Si7 C78 1.868(8) . ?
Si7 C79 1.874(8) . ?
Si8 N3 1.720(6) . ?
Si8 C80 1.868(9) . ?
Si8 C81 1.875(9) . ?
Si8 C82 1.876(9) . ?
O2 C1 1.459(10) . ?
O3 C5 1.456(9) . ?
O4 C9 1.430(10) . ?
O22 C21 1.456(8) . ?
O23 C25 1.419(10) . ?
O24 C29 1.422(10) . ?
O42 C41 1.451(9) . ?
O43 C45 1.449(8) . ?
O44 C49 1.435(9) . ?
O62 C61 1.438(12) . ?
O63 C65 1.413(11) . ?
O64 C69 1.429(10) . ?
C1 C2 1.467(15) . ?
C1 C3 1.540(14) . ?
C1 C4 1.489(13) . ?
C2 H2A 0.9800 . ?
C2 H2B 0.9800 . ?
C2 H2C 0.9800 . ?
C3 H3A 0.9800 . ?
C3 H3B 0.9800 . ?
C3 H3C 0.9800 . ?
C4 H4A 0.9800 . ?
C4 H4B 0.9800 . ?
C4 H4C 0.9800 . ?
C5 C6 1.528(12) . ?
C5 C7 1.525(12) . ?
C5 C8 1.522(13) . ?
C6 H6A 0.9800 . ?
C6 H6B 0.9800 . ?
C6 H6C 0.9800 . ?
C7 H7A 0.9800 . ?
C7 H7B 0.9800 . ?
C7 H7C 0.9800 . ?
C8 H8A 0.9800 . ?
C8 H8B 0.9800 . ?
C8 H8C 0.9800 . ?
C9 C10 1.508(12) . ?
C9 C11 1.527(14) . ?
C9 C12 1.490(14) . ?
C10 H10A 0.9800 . ?
C10 H10B 0.9800 . ?
C10 H10C 0.9800 . ?
C11 H11A 0.9800 . ?
C11 H11B 0.9800 . ?
C11 H11C 0.9800 . ?
C12 H12A 0.9800 . ?
C12 H12B 0.9800 . ?
C12 H12C 0.9800 . ?
C13 H13A 0.9800 . ?
C13 H13B 0.9800 . ?
C13 H13C 0.9800 . ?
C13 C69 1.483(15) . ?
C14 H14A 0.9800 . ?
C14 H14B 0.9800 . ?
C14 H14C 0.9800 . ?
C14 C69 1.523(15) . ?
C21 C22 1.503(11) . ?
C21 C23 1.513(12) . ?
C21 C24 1.512(12) . ?
C22 H22A 0.9800 . ?
C22 H22B 0.9800 . ?
C22 H22C 0.9800 . ?
C23 H23A 0.9800 . ?
C23 H23B 0.9800 . ?
C23 H23C 0.9800 . ?
C24 H24A 0.9800 . ?
C24 H24B 0.9800 . ?
C24 H24C 0.9800 . ?
C25 C26 1.488(13) . ?
C25 C27 1.496(15) . ?
C25 C28 1.519(15) . ?
C26 H26A 0.9800 . ?
C26 H26B 0.9800 . ?
C26 H26C 0.9800 . ?
C27 H27A 0.9800 . ?
C27 H27B 0.9800 . ?
C27 H27C 0.9800 . ?
C28 H28A 0.9800 . ?
C28 H28B 0.9800 . ?
C28 H28C 0.9800 . ?
C29 C30 1.520(13) . ?
C29 C31 1.515(14) . ?
C29 C32 1.436(13) . ?
C30 H30A 0.9800 . ?
C30 H30B 0.9800 . ?
C30 H30C 0.9800 . ?
C31 H31A 0.9800 . ?
C31 H31B 0.9800 . ?
C31 H31C 0.9800 . ?
C32 H32A 0.9800 . ?
C32 H32B 0.9800 . ?
C32 H32C 0.9800 . ?
C41 C42 1.502(12) . ?
C41 C43 1.507(12) . ?
C41 C44 1.548(12) . ?
C42 H42A 0.9800 . ?
C42 H42B 0.9800 . ?
C42 H42C 0.9800 . ?
C43 H43A 0.9800 . ?
C43 H43B 0.9800 . ?
C43 H43C 0.9800 . ?
C44 H44A 0.9800 . ?
C44 H44B 0.9800 . ?
C44 H44C 0.9800 . ?
C45 C46 1.521(12) . ?
C45 C47 1.534(11) . ?
C45 C48 1.512(11) . ?
C46 H46A 0.9800 . ?
C46 H46B 0.9800 . ?
C46 H46C 0.9800 . ?
C47 H47A 0.9800 . ?
C47 H47B 0.9800 . ?
C47 H47C 0.9800 . ?
C48 H48A 0.9800 . ?
C48 H48B 0.9800 . ?
C48 H48C 0.9800 . ?
C49 C50 1.506(13) . ?
C49 C51 1.503(12) . ?
C49 C52 1.534(12) . ?
C50 H50A 0.9800 . ?
C50 H50B 0.9800 . ?
C50 H50C 0.9800 . ?
C51 H51A 0.9800 . ?
C51 H51B 0.9800 . ?
C51 H51C 0.9800 . ?
C52 H52A 0.9800 . ?
C52 H52B 0.9800 . ?
C52 H52C 0.9800 . ?
C61 C62 1.474(16) . ?
C61 C63 1.455(16) . ?
C61 C64 1.536(14) . ?
C62 H62A 0.9800 . ?
C62 H62B 0.9800 . ?
C62 H62C 0.9800 . ?
C63 H63A 0.9800 . ?
C63 H63B 0.9800 . ?
C63 H63C 0.9800 . ?
C64 H64A 0.9800 . ?
C64 H64B 0.9800 . ?
C64 H64C 0.9800 . ?
C65 C66 1.527(15) . ?
C65 C67 1.514(13) . ?
C65 C68 1.478(15) . ?
C66 H66A 0.9800 . ?
C66 H66B 0.9800 . ?
C66 H66C 0.9800 . ?
C67 H67A 0.9800 . ?
C67 H67B 0.9800 . ?
C67 H67C 0.9800 . ?
C68 H68A 0.9800 . ?
C68 H68B 0.9800 . ?
C68 H68C 0.9800 . ?
C69 C70 1.519(13) . ?
C70 H70A 0.9800 . ?
C70 H70B 0.9800 . ?
C70 H70C 0.9800 . ?
C71 H71A 0.9800 . ?
C71 H71B 0.9800 . ?
C71 H71C 0.9800 . ?
C72 H72A 0.9800 . ?
C72 H72B 0.9800 . ?
C72 H72C 0.9800 . ?
C73 H73A 0.9800 . ?
C73 H73B 0.9800 . ?
C73 H73C 0.9800 . ?
C74 H74A 0.9800 . ?
C74 H74B 0.9800 . ?
C74 H74C 0.9800 . ?
C75 H75A 0.9800 . ?
C75 H75B 0.9800 . ?
C75 H75C 0.9800 . ?
C76 H76A 0.9800 . ?
C76 H76B 0.9800 . ?
C76 H76C 0.9800 . ?
C77 H77A 0.9800 . ?
C77 H77B 0.9800 . ?
C77 H77C 0.9800 . ?
C78 H78A 0.9800 . ?
C78 H78B 0.9800 . ?
C78 H78C 0.9800 . ?
C79 H79A 0.9800 . ?
C79 H79B 0.9800 . ?
C79 H79C 0.9800 . ?
C80 H80A 0.9800 . ?
C80 H80B 0.9800 . ?
C80 H80C 0.9800 . ?
C81 H81A 0.9800 . ?
C81 H81B 0.9800 . ?
C81 H81C 0.9800 . ?
C82 H82A 0.9800 . ?
C82 H82B 0.9800 . ?
C82 H82C 0.9800 . ?

loop_
_geom_torsion_atom_site_label_1
_geom_torsion_atom_site_label_2
_geom_torsion_atom_site_label_3
_geom_torsion_atom_site_label_4
_geom_torsion
_geom_torsion_site_symmetry_1
_geom_torsion_site_symmetry_2
_geom_torsion_site_symmetry_3
_geom_torsion_site_symmetry_4
_geom_torsion_publ_flag
Cs1 Si1 O1 U1 -152.9(10) . . . . ?
Cs1 Si1 O1 Cs2 85.06(17) . . . . ?
Cs1 Si1 O2 C1 139.0(9) . . . . ?
Cs1 Si1 O3 Cs2 -51.09(16) . . . . ?
Cs1 Si1 O3 C5 121.0(6) . . . . ?
Cs1 Si1 O4 C9 105.9(8) . . . . ?
Cs1 Si3 O41 Cs2 -67.31(10) . . . . ?
Cs1 Si3 O42 Cs2 67.52(16) . . . . ?
Cs1 Si3 O42 C41 170.3(7) . . . . ?
Cs1 Si3 O43 Cs2 13.7(2) . . . . ?
Cs1 Si3 O43 C45 169.9(6) . . . . ?
Cs1 Si3 O44 C49 -39.3(9) . . . . ?
Cs1 Si4 O62 C61 -151.7(9) . . . . ?
Cs1 Si4 O63 C65 41.5(16) . . . . ?
Cs1 Si4 O64 C69 -137.7(11) . . . . ?
Cs1 O2 C1 C2 67.4(10) . . . . ?
Cs1 O2 C1 C3 -51.7(8) . . . . ?
Cs1 O2 C1 C4 -169.1(6) . . . . ?
Cs1 O42 C41 C42 -21.3(8) . . . . ?
Cs1 O42 C41 C43 -142.5(7) . . . . ?
Cs1 O42 C41 C44 93.5(6) . . . . ?
Cs1 O64 C69 C13 84.6(9) . . . . ?
Cs1 O64 C69 C14 -30.8(10) . . . . ?
Cs1 O64 C69 C70 -155.9(9) . . . . ?
Cs2 Si1 O1 U1 122.0(10) . . . . ?
Cs2 Si1 O1 Cs1 -85.06(17) . . . . ?
Cs2 Si1 O2 Cs1 34.6(2) . . . . ?
Cs2 Si1 O2 C1 173.6(8) . . . . ?
Cs2 Si1 O3 C5 172.0(7) . . . . ?
Cs2 Si1 O4 C9 -20.4(9) . . . . ?
Cs2 Si2 O22 C21 172.6(8) . . . . ?
Cs2 Si2 O23 C25 145.2(8) . . . . ?
Cs2 Si2 O24 C29 -18.2(8) . . . . ?
Cs2 Si3 O41 Cs1 67.31(10) . . . . ?
Cs2 Si3 O42 Cs1 -67.52(16) . . . . ?
Cs2 Si3 O42 C41 102.8(6) . . . . ?
Cs2 Si3 O43 C45 156.3(7) . . . . ?
Cs2 Si3 O44 C49 161.0(6) . . . . ?
Cs2 O3 C5 C6 95.4(8) . . . . ?
Cs2 O3 C5 C7 -142.8(6) . . . . ?
Cs2 O3 C5 C8 -23.3(8) . . . . ?
Cs2 O22 C21 C22 -27.3(9) . . . . ?
Cs2 O22 C21 C23 92.7(7) . . . . ?
Cs2 O22 C21 C24 -145.9(5) . . . . ?
Cs2 O42 C41 C42 -102.0(6) . . . . ?
Cs2 O42 C41 C43 136.7(7) . . . . ?
Cs2 O42 C41 C44 12.8(7) . . . . ?
Cs2 O43 C45 C46 104.4(7) . . . . ?
Cs2 O43 C45 C47 -133.1(6) . . . . ?
Cs2 O43 C45 C48 -14.4(8) . . . . ?
Si1 O2 C1 C2 -67.2(12) . . . . ?
Si1 O2 C1 C3 173.7(7) . . . . ?
Si1 O2 C1 C4 56.4(12) . . . . ?
Si1 O3 C5 C6 -75.0(9) . . . . ?
Si1 O3 C5 C7 46.9(10) . . . . ?
Si1 O3 C5 C8 166.3(6) . . . . ?
Si1 O4 C9 C10 151.8(8) . . . . ?
Si1 O4 C9 C11 34.2(12) . . . . ?
Si1 O4 C9 C12 -86.4(11) . . . . ?
Si2 O22 C21 C22 161.4(6) . . . . ?
Si2 O22 C21 C23 -78.5(9) . . . . ?
Si2 O22 C21 C24 42.8(10) . . . . ?
Si2 O23 C25 C26 157.6(9) . . . . ?
Si2 O23 C25 C27 31.6(14) . . . . ?
Si2 O23 C25 C28 -86.1(12) . . . . ?
Si2 O24 C29 C30 164.2(7) . . . . ?
Si2 O24 C29 C31 -84.9(10) . . . . ?
Si2 O24 C29 C32 38.8(13) . . . . ?
Si3 O42 C41 C42 168.4(6) . . . . ?
Si3 O42 C41 C43 47.2(10) . . . . ?
Si3 O42 C41 C44 -76.7(8) . . . . ?
Si3 O43 C45 C46 -47.5(10) . . . . ?
Si3 O43 C45 C47 74.9(9) . . . . ?
Si3 O43 C45 C48 -166.3(5) . . . . ?
Si3 O44 C49 C50 -69.0(10) . . . . ?
Si3 O44 C49 C51 53.8(11) . . . . ?
Si3 O44 C49 C52 171.7(7) . . . . ?
Si4 O62 C61 C62 167.6(8) . . . . ?
Si4 O62 C61 C63 48.2(14) . . . . ?
Si4 O62 C61 C64 -75.2(13) . . . . ?
Si4 O63 C65 C66 75.8(12) . . . . ?
Si4 O63 C65 C67 -167.6(8) . . . . ?
Si4 O63 C65 C68 -46.5(15) . . . . ?
Si4 O64 C69 C13 -143.1(8) . . . . ?
Si4 O64 C69 C14 101.6(10) . . . . ?
Si4 O64 C69 C70 -23.5(16) . . . . ?
O1 Si1 O2 Cs1 -21.5(3) . . . . ?
O1 Si1 O2 C1 117.4(8) . . . . ?
O1 Si1 O3 Cs2 7.0(3) . . . . ?
O1 Si1 O3 C5 179.0(6) . . . . ?
O1 Si1 O4 C9 39.4(9) . . . . ?
O2 Si1 O1 U1 -131.3(8) . . . . ?
O2 Si1 O1 Cs1 21.6(3) . . . . ?
O2 Si1 O1 Cs2 106.7(3) . . . . ?
O2 Si1 O3 Cs2 -109.6(2) . . . . ?
O2 Si1 O3 C5 62.5(7) . . . . ?
O2 Si1 O4 C9 162.4(8) . . . . ?
O3 Si1 O1 U1 114.8(9) . . . . ?
O3 Si1 O1 Cs1 -92.2(2) . . . . ?
O3 Si1 O1 Cs2 -7.2(3) . . . . ?
O3 Si1 O2 Cs1 91.9(2) . . . . ?
O3 Si1 O2 C1 -129.1(8) . . . . ?
O3 Si1 O4 C9 -81.1(8) . . . . ?
O4 Si1 O1 U1 -9.4(10) . . . . ?
O4 Si1 O1 Cs1 143.5(3) . . . . ?
O4 Si1 O1 Cs2 -131.4(3) . . . . ?
O4 Si1 O2 Cs1 -147.5(2) . . . . ?
O4 Si1 O2 C1 -8.5(9) . . . . ?
O4 Si1 O3 Cs2 132.7(3) . . . . ?
O4 Si1 O3 C5 -55.2(7) . . . . ?
O21 Si2 O22 Cs2 -18.5(3) . . . . ?
O21 Si2 O22 C21 154.1(7) . . . . ?
O21 Si2 O23 C25 75.2(10) . . . . ?
O21 Si2 O24 C29 45.2(8) . . . . ?
O22 Si2 O21 Cs2 16.9(3) . . . . ?
O22 Si2 O23 C25 -168.0(9) . . . . ?
O22 Si2 O24 C29 -73.3(8) . . . . ?
O22 C21 C22 Cs2 17.5(6) . . . . ?
O23 Si2 O21 Cs2 133.5(3) . . . . ?
O23 Si2 O22 Cs2 -142.3(3) . . . . ?
O23 Si2 O22 C21 30.3(7) . . . . ?
O23 Si2 O24 C29 173.5(7) . . . . ?
O24 Si2 O21 Cs2 -104.2(3) . . . . ?
O24 Si2 O22 Cs2 104.6(3) . . . . ?
O24 Si2 O22 C21 -82.8(7) . . . . ?
O24 Si2 O23 C25 -51.3(10) . . . . ?
O41 Si3 O42 Cs1 5.1(3) . . . . ?
O41 Si3 O42 Cs2 72.6(2) . . . . ?
O41 Si3 O42 C41 175.4(6) . . . . ?
O41 Si3 O43 Cs2 -54.2(3) . . . . ?
O41 Si3 O43 C45 102.1(7) . . . . ?
O41 Si3 O44 C49 34.0(9) . . . . ?
O42 Si3 O41 Cs1 -4.1(3) . . . . ?
O42 Si3 O41 Cs2 -71.4(2) . . . . ?
O42 Si3 O43 Cs2 60.2(2) . . . . ?
O42 Si3 O43 C45 -143.5(6) . . . . ?
O42 Si3 O44 C49 -87.4(8) . . . . ?
O43 Si3 O41 Cs1 109.9(2) . . . . ?
O43 Si3 O41 Cs2 42.6(2) . . . . ?
O43 Si3 O42 Cs1 -114.4(2) . . . . ?
O43 Si3 O42 Cs2 -46.9(2) . . . . ?
O43 Si3 O42 C41 56.0(6) . . . . ?
O43 Si3 O44 C49 159.0(8) . . . . ?
O44 Si3 O41 Cs1 -129.3(3) . . . . ?
O44 Si3 O41 Cs2 163.4(3) . . . . ?
O44 Si3 O42 Cs1 132.0(2) . . . . ?
O44 Si3 O42 Cs2 -160.4(2) . . . . ?
O44 Si3 O42 C41 -57.6(7) . . . . ?
O44 Si3 O43 Cs2 179.1(2) . . . . ?
O44 Si3 O43 C45 -24.6(7) . . . . ?
O61 Si4 O62 C61 -96.6(9) . . . . ?
O61 Si4 O63 C65 -29.7(11) . . . . ?
O61 Si4 O64 Cs1 -36.5(3) . . . . ?
O61 Si4 O64 C69 -174.2(9) . . . . ?
O62 Si4 O61 Cs1 -74.2(4) . . . . ?
O62 Si4 O63 C65 -159.0(10) . . . . ?
O62 Si4 O64 Cs1 82.8(3) . . . . ?
O62 Si4 O64 C69 -54.9(10) . . . . ?
O63 Si4 O61 Cs1 160.8(3) . . . . ?
O63 Si4 O62 C61 34.2(10) . . . . ?
O63 Si4 O64 Cs1 -164.5(3) . . . . ?
O63 Si4 O64 C69 57.8(11) . . . . ?
O64 Si4 O61 Cs1 35.8(3) . . . . ?
O64 Si4 O62 C61 152.0(9) . . . . ?
O64 Si4 O63 C65 90.9(10) . . . . ?
C23 C21 C22 Cs2 -100.2(6) . . . . ?
C24 C21 C22 Cs2 136.0(6) . . . . ?
C71 Si5 N2 U1 8.3(6) . . . . ?
C71 Si5 N2 Si6 -174.7(5) . . . . ?
C72 Si5 N2 U1 -112.5(5) . . . . ?
C72 Si5 N2 Si6 64.4(7) . . . . ?
C73 Si5 N2 U1 125.7(4) . . . . ?
C73 Si5 N2 Si6 -57.3(7) . . . . ?
C74 Si6 N2 U1 -23.8(6) . . . . ?
C74 Si6 N2 Si5 159.3(5) . . . . ?
C75 Si6 N2 U1 98.2(6) . . . . ?
C75 Si6 N2 Si5 -78.6(7) . . . . ?
C76 Si6 N2 U1 -141.4(5) . . . . ?
C76 Si6 N2 Si5 41.8(7) . . . . ?
C77 Si7 N3 U2 25.4(5) . . . . ?
C77 Si7 N3 Si8 -156.8(4) . . . . ?
C78 Si7 N3 U2 -93.6(4) . . . . ?
C78 Si7 N3 Si8 84.3(5) . . . . ?
C79 Si7 N3 U2 143.2(4) . . . . ?
C79 Si7 N3 Si8 -39.0(6) . . . . ?
C80 Si8 N3 U2 7.3(5) . . . . ?
C80 Si8 N3 Si7 -170.7(5) . . . . ?
C81 Si8 N3 U2 -112.2(4) . . . . ?
C81 Si8 N3 Si7 69.9(6) . . . . ?
C82 Si8 N3 U2 126.1(4) . . . . ?
C82 Si8 N3 Si7 -51.9(6) . . . . ?

loop_
_exptl_oxdiff_crystal_face_indexfrac_h
_exptl_oxdiff_crystal_face_indexfrac_k
_exptl_oxdiff_crystal_face_indexfrac_l
_exptl_oxdiff_crystal_face_x
_exptl_oxdiff_crystal_face_y
_exptl_oxdiff_crystal_face_z
-0.0004 -0.0001 -1.0001 -0.0511 0.0084 0.0103
0.0004 0.0001 1.0001 0.0511 -0.0084 -0.0103
-0.9991 1.9992 -0.0018 0.0396 0.2141 -0.0544
-0.0006 -0.9995 0.0013 -0.0163 -0.0897 0.0891
0.0006 0.9995 -0.0013 0.0163 0.0897 -0.0891
-1.0004 0.0002 0.0007 0.0069 0.0347 0.1238
1.0004 -0.0002 -0.0007 -0.0069 -0.0347 -0.1238
0.9991 -1.9992 0.0018 -0.0396 -0.2141 0.0544
-0.9998 0.9997 -0.0005 0.0232 0.1244 0.0347

loop_
_smtbx_masks_void_nr
_smtbx_masks_void_average_x
_smtbx_masks_void_average_y
_smtbx_masks_void_average_z
_smtbx_masks_void_volume
_smtbx_masks_void_count_electrons
_smtbx_masks_void_content
1 0.000 -0.222 0.000 422.7 54.9 '1 hexane'
2 0.231 0.787 0.520 54.4 0.0 ?
3 0.291 0.311 0.448 21.3 2.2 ?
4 0.465 0.875 0.746 17.3 0.0 ?
5 0.535 0.125 0.254 17.3 0.0 ?
6 0.769 0.213 0.480 54.4 0.0 ?
7 0.709 0.689 0.552 21.3 0.0 ?
